data_7041366
loop_
_publ_author_name
'Lin, Qingfang'
'Zhang, Yu'
'Cheng, Weiwei'
'Liu, Ying'
'Xu, Yan'

_publ_section_title
;
 Isolation, structure and magnetic properties of two novel core-shell
 3d-4f heterometallic nanoscale clusters.
;
_journal_issue 3
_journal_name_full 'Dalton transactions (Cambridge, England : 2003)'
_journal_page_first 643
_journal_page_last 646
_journal_paper_doi 10.1039/c6dt04118c
_journal_volume 46
_journal_year 2017
_chemical_formula_sum 'C198 H333 Cl6 N42 Na4 Nd38 Ni42.5 O339'
_chemical_formula_weight 17007.00
_space_group_crystal_system orthorhombic
_space_group_IT_number 58
_space_group_name_Hall '-P 2 2n'
_space_group_name_H-M_alt 'P n n m'
_symmetry_space_group_name_Hall '-P 2 2n'
_symmetry_space_group_name_H-M 'P n n m'
_atom_sites_solution_hydrogens mixed
_audit_creation_method SHELXL-2014/7
_audit_update_record
;
2016-12-02 deposited with the CCDC.
2016-12-07 downloaded from the CCDC.
;
_cell_angle_alpha 90
_cell_angle_beta 90
_cell_angle_gamma 90
_cell_formula_units_Z 2
_cell_length_a 28.703(3)
_cell_length_b 33.963(3)
_cell_length_c 24.664(3)
_cell_measurement_reflns_used 8744
_cell_measurement_temperature 296(2)
_cell_measurement_theta_max 25.8
_cell_measurement_theta_min 2.16
_cell_volume 24043(4)
_computing_cell_refinement 'SAINT (Bruker, 2005)'
_computing_data_collection 'APEX2 (Bruker, 2005)'
_computing_data_reduction SAINT
_computing_molecular_graphics SHELXTL
_computing_publication_material SHELXTL
_computing_structure_refinement 'SHELXL-2014/7 (Sheldrick, 2014)'
_computing_structure_solution 'SHELXL-2014/7 (Sheldrick, 2014)'
_diffrn_ambient_temperature 296(2)
_diffrn_measured_fraction_theta_full 0.971
_diffrn_measured_fraction_theta_max 0.971
_diffrn_measurement_device_type 'Bruker Apex2 CCD'
_diffrn_measurement_method '\w scans'
_diffrn_radiation_type MoK\a
_diffrn_radiation_wavelength 0.71073
_diffrn_reflns_av_R_equivalents 0.2260
_diffrn_reflns_av_unetI/netI 0.1523
_diffrn_reflns_Laue_measured_fraction_full 0.971
_diffrn_reflns_Laue_measured_fraction_max 0.971
_diffrn_reflns_limit_h_max 34
_diffrn_reflns_limit_h_min -34
_diffrn_reflns_limit_k_max 39
_diffrn_reflns_limit_k_min -38
_diffrn_reflns_limit_l_max 29
_diffrn_reflns_limit_l_min -26
_diffrn_reflns_number 104792
_diffrn_reflns_point_group_measured_fraction_full 0.971
_diffrn_reflns_point_group_measured_fraction_max 0.971
_diffrn_reflns_theta_full 25.025
_diffrn_reflns_theta_max 25.025
_diffrn_reflns_theta_min 0.929
_exptl_absorpt_coefficient_mu 5.787
_exptl_absorpt_correction_T_max 0.5685
_exptl_absorpt_correction_T_min 0.5200
_exptl_absorpt_correction_type multi-scan
_exptl_absorpt_process_details '(SADABS; Sheldrick, 2003)'
_exptl_crystal_colour Blue
_exptl_crystal_density_diffrn 2.349
_exptl_crystal_description Slice
_exptl_crystal_F_000 16286
_exptl_crystal_size_max 0.130
_exptl_crystal_size_mid 0.120
_exptl_crystal_size_min 0.110
_refine_diff_density_max 3.073
_refine_diff_density_min -3.786
_refine_diff_density_rms 0.526
_refine_ls_extinction_method none
_refine_ls_goodness_of_fit_ref 1.016
_refine_ls_hydrogen_treatment constr
_refine_ls_matrix_type full
_refine_ls_number_parameters 1603
_refine_ls_number_reflns 21142
_refine_ls_number_restraints 425
_refine_ls_restrained_S_all 1.014
_refine_ls_R_factor_all 0.1631
_refine_ls_R_factor_gt 0.0688
_refine_ls_shift/su_max 0.024
_refine_ls_shift/su_mean 0.000
_refine_ls_structure_factor_coef Fsqd
_refine_ls_weighting_details 'w=1/[\s^2^(Fo^2^)+(0.1000P)^2^] where P=(Fo^2^+2Fc^2^)/3'
_refine_ls_weighting_scheme calc
_refine_ls_wR_factor_gt 0.1723
_refine_ls_wR_factor_ref 0.2109
_reflns_Friedel_coverage 0.000
_reflns_number_gt 10963
_reflns_number_total 21142
_reflns_threshold_expression 'I > 2\s(I)'
_cod_data_source_file c6dt04118c2.cif
_cod_data_source_block zy-17
_cod_depositor_comments 'Adding full bibliography for 7041366--7041367.cif.'
_cod_original_formula_sum 'C198 H333 Cl6 N42 Na4 Nd38 Ni42.50 O339'
_cod_database_code 7041366
_shelx_shelxl_version_number 2014/7
_shelx_space_group_comment
;
The symmetry employed for this shelxl refinement is uniquely defined
by the following loop, which should always be used as a source of
symmetry information in preference to the above space-group names.
They are only intended as comments.
;
_shelx_estimated_absorpt_t_min 0.520
_shelx_estimated_absorpt_t_max 0.569

loop_
_space_group_symop_operation_xyz
'x, y, z'
'-x, -y, z'
'-x+1/2, y+1/2, -z+1/2'
'x+1/2, -y+1/2, -z+1/2'
'-x, -y, -z'
'x, y, -z'
'x-1/2, -y-1/2, z-1/2'
'-x-1/2, y-1/2, z-1/2'

loop_
_atom_site_label
_atom_site_type_symbol
_atom_site_fract_x
_atom_site_fract_y
_atom_site_fract_z
_atom_site_U_iso_or_equiv
_atom_site_adp_type
_atom_site_occupancy
_atom_site_site_symmetry_order
_atom_site_calc_flag
_atom_site_refinement_flags_posn
_atom_site_refinement_flags_adp
_atom_site_refinement_flags_occupancy
_atom_site_disorder_assembly
_atom_site_disorder_group
Nd1 Nd 0.64985(5) 0.37501(4) 1.5000 0.0288(4) Uani 0.7099(14) 2 d S T P A 1
Nd1A Nd 0.68165(13) 0.35732(11) 1.5000 0.0342(11) Uani 0.2901(14) 2 d DS T P A 2
Nd2 Nd 0.65450(3) 0.27320(3) 1.42323(4) 0.0221(3) Uani 0.7099(14) 1 d . . P A 1
Nd2A Nd 0.63612(15) 0.26724(10) 1.42010(14) 0.0698(12) Uani 0.2901(14) 1 d D . P A 2
Nd3 Nd 0.87933(2) 0.35678(2) 1.41593(3) 0.02043(17) Uani 1 1 d . . . . .
Nd4 Nd 0.66072(2) 0.36802(2) 1.33690(3) 0.02503(18) Uani 1 1 d . . . . .
Nd5 Nd 0.76102(2) 0.42638(2) 1.41446(3) 0.02280(18) Uani 1 1 d . . . . .
Nd6 Nd 0.68446(2) 0.16359(2) 1.36704(3) 0.02451(18) Uani 1 1 d . . . . .
Nd7 Nd 0.71552(2) 0.26722(2) 1.28166(3) 0.02488(18) Uani 1 1 d . . . . .
Nd8 Nd 0.81805(4) 0.26254(3) 1.5000 0.0334(3) Uani 1 2 d S T P A .
Nd9 Nd 0.60564(4) 0.17462(3) 1.5000 0.0317(3) Uani 1 2 d S T P A .
Nd10 Nd 0.82035(2) 0.15547(2) 1.41860(3) 0.02002(17) Uani 1 1 d . . . . .
Nd11 Nd 0.85083(2) 0.25844(2) 1.33435(3) 0.02040(17) Uani 1 1 d . . . . .
Ni12 Ni 0.97966(7) 0.37153(7) 1.5000 0.0229(6) Uani 1 2 d S T P . .
Ni13 Ni 0.91999(5) 0.16945(5) 1.33314(7) 0.0225(4) Uani 1 1 d . . . . .
Ni14 Ni 0.75070(8) 0.51334(7) 1.5000 0.0253(6) Uani 1 2 d S T P . .
Ni15 Ni 0.94125(5) 0.32265(5) 1.30215(7) 0.0222(4) Uani 1 1 d . . . . .
Ni16 Ni 0.76631(5) 0.08833(5) 1.32633(7) 0.0232(4) Uani 1 1 d . . . . .
Ni17 Ni 0.87678(5) 0.45702(5) 1.37186(7) 0.0256(4) Uani 1 1 d . . . . .
Ni18 Ni 0.65297(5) 0.18359(5) 1.22680(7) 0.0233(4) Uani 1 1 d . . . . .
Ni19 Ni 0.87081(7) 0.08267(7) 1.5000 0.0253(6) Uani 1 2 d S T P . .
Ni20 Ni 0.81476(5) 0.24539(5) 1.19666(7) 0.0265(4) Uani 1 1 d . . . . .
Ni21 Ni 0.66974(6) 0.33917(5) 1.19820(8) 0.0339(5) Uani 1 1 d . . . . .
Ni22 Ni 0.70420(6) 0.46574(5) 1.30090(7) 0.0314(5) Uani 1 1 d . . . . .
Ni23 Ni 0.59291(6) 0.09984(6) 1.39725(7) 0.0331(5) Uani 1 1 d . . . . .
Ni24 Ni 0.5000 0.5000 1.5000 0.100(5) Uani 0.5 4 d S T P A .
Cl1 Cl 0.71421(19) 0.06510(19) 0.5000 0.0555(17) Uani 1 2 d S T P . .
O1 O 0.6815(5) 0.3104(5) 1.5000 0.023(3) Uani 0.7099(14) 2 d S TU P A 1
O2 O 0.5679(5) 0.2743(4) 1.3943(7) 0.053(3) Uani 0.7099(14) 1 d . U P A 1
O1A O 0.6777(13) 0.2859(4) 1.5000 0.026(4) Uani 0.2901(14) 2 d DS TU P A 2
O2A O 0.5537(5) 0.2785(7) 1.4016(7) 0.056(4) Uani 0.2901(14) 1 d D U P A 2
O3 O 0.5235(3) 0.2071(5) 1.5000 0.074(3) Uani 1 2 d DS TU P . .
O4 O 0.8125(4) 0.1166(3) 1.5000 0.021(3) Uani 1 2 d S TU P . .
O5 O 0.6808(3) 0.4064(2) 1.4207(3) 0.027(2) Uani 1 1 d . U . . .
O6 O 0.7984(3) 0.4944(2) 1.4433(3) 0.021(2) Uani 1 1 d . U . . .
O7 O 0.8107(3) 0.4568(2) 1.3392(3) 0.028(2) Uani 1 1 d . U . . .
O8 O 0.6405(3) 0.4431(2) 1.3225(3) 0.028(2) Uani 1 1 d . U . . .
O9 O 0.4801(4) 0.1660(4) 1.4238(5) 0.078(4) Uani 1 1 d . . . . .
O10 O 0.8410(4) 0.1955(3) 1.5000 0.025(3) Uani 1 2 d S T P . .
O11 O 0.8014(3) 0.0854(2) 1.3976(3) 0.023(2) Uani 1 1 d . U . . .
O12 O 0.7945(3) 0.3566(2) 1.3899(3) 0.021(2) Uani 1 1 d . . . . .
O13 O 0.7193(3) 0.2312(3) 1.3727(3) 0.032(2) Uani 1 1 d . . . . .
O14 O 0.6113(2) 0.1349(2) 1.3329(3) 0.024(2) Uani 1 1 d . . . . .
O15 O 0.8832(3) 0.2009(2) 1.3867(3) 0.021(2) Uani 1 1 d . . . . .
O16 O 0.8743(2) 0.3263(2) 1.3271(3) 0.022(2) Uani 1 1 d . . . . .
O17 O 0.6239(3) 0.3383(2) 1.4224(4) 0.033(3) Uani 1 1 d . . . . .
O18 O 0.8312(3) 0.0816(3) 1.2887(3) 0.029(2) Uani 1 1 d . . . . .
O19 O 0.9555(3) 0.1337(2) 1.3861(3) 0.025(2) Uani 1 1 d . U . . .
O20 O 0.6446(3) 0.1278(2) 1.4399(3) 0.030(2) Uani 1 1 d . . . . .
O21 O 0.6213(3) 0.2263(2) 1.1777(3) 0.024(2) Uani 1 1 d . U . . .
O22 O 0.8656(3) 0.2844(2) 1.5729(3) 0.024(2) Uani 1 1 d . U . . .
O23 O 0.7101(3) 0.3371(2) 1.2661(3) 0.028(2) Uani 1 1 d . . . . .
O24 O 0.7903(2) 0.2319(2) 1.2747(3) 0.023(2) Uani 1 1 d . . . . .
O25 O 0.8456(3) 0.4223(2) 1.4303(4) 0.027(2) Uani 1 1 d . . . . .
O26 O 0.6924(3) 0.1421(2) 1.2654(4) 0.030(2) Uani 1 1 d . . . . .
O27 O 0.8628(3) 0.1322(2) 1.3320(3) 0.026(2) Uani 1 1 d . . . . .
O28 O 0.9356(2) 0.2629(2) 1.3245(3) 0.022(2) Uani 1 1 d . . . . .
O29 O 0.8950(2) 0.1222(2) 1.4426(3) 0.021(2) Uani 1 1 d . . . . .
O30 O 0.7097(3) 0.5348(2) 1.4374(3) 0.028(2) Uani 1 1 d . . . . .
O31 O 0.8467(3) 0.0433(2) 1.4445(4) 0.028(2) Uani 1 1 d . . . . .
O32 O 0.7010(3) 0.0908(2) 1.3585(3) 0.026(2) Uani 1 1 d . . . . .
O33 O 0.6253(3) 0.2042(2) 1.4086(3) 0.029(2) Uani 1 1 d . U . . .
O34 O 0.7285(4) 0.4572(3) 1.5000 0.024(3) Uani 1 2 d S TU P A .
O35 O 0.8622(3) 0.2787(2) 1.2370(3) 0.025(2) Uani 1 1 d . . . . .
O36 O 0.9455(3) 0.3806(2) 1.2786(4) 0.029(2) Uani 1 1 d . U . . .
O37 O 0.8658(3) 0.2034(3) 1.1890(4) 0.033(3) Uani 1 1 d . . . . .
O38 O 0.5934(3) 0.1521(2) 1.2477(3) 0.025(2) Uani 1 1 d . . . . .
O39 O 0.7672(3) 0.1490(2) 1.3418(3) 0.025(2) Uani 1 1 d . U . . .
O40 O 0.7958(3) 0.2254(3) 1.3979(4) 0.034(3) Uani 1 1 d . . . . .
O41 O 0.7137(3) 0.4824(2) 1.3823(3) 0.027(2) Uani 1 1 d . . . . .
O42 O 0.9422(3) 0.4636(3) 1.5946(4) 0.038(3) Uani 1 1 d . . . . .
O43 O 0.8630(3) 0.5128(2) 1.4004(4) 0.032(2) Uani 1 1 d . . . . .
O44 O 0.7784(2) 0.3002(2) 1.3447(3) 0.019(2) Uani 1 1 d . . . . .
O45 O 0.7303(3) 0.4118(2) 1.3240(3) 0.025(2) Uani 1 1 d . U . . .
O46 O 1.0167(3) 0.3427(3) 1.4404(3) 0.027(2) Uani 1 1 d . . . . .
O47 O 0.8330(4) 0.3524(5) 1.5000 0.042(4) Uani 1 2 d S T P . .
O48 O 0.7618(3) 0.2846(3) 1.1984(4) 0.035(3) Uani 1 1 d . . . . .
O49 O 0.7152(3) 0.2102(2) 1.2097(3) 0.028(2) Uani 1 1 d . . . . .
O50 O 0.7392(3) 0.1656(3) 1.4511(3) 0.028(2) Uani 1 1 d . . . . .
O51 O 0.9269(3) 0.3124(2) 1.2225(3) 0.025(2) Uani 1 1 d . . . . .
O52 O 0.7745(3) 0.2090(3) 1.1512(3) 0.036(3) Uani 1 1 d . . . . .
O53 O 0.8985(3) 0.4054(2) 1.3418(3) 0.026(2) Uani 1 1 d . . . . .
O54 O 0.9230(4) 0.3379(3) 1.5000 0.022(3) Uani 1 2 d S TU P . .
O55 O 0.6492(3) 0.2947(2) 1.3310(3) 0.030(2) Uani 1 1 d . . . . .
O56 O 0.8824(3) 0.2014(2) 1.2765(3) 0.023(2) Uani 1 1 d . . . . .
O57 O 0.6374(3) 0.0546(3) 1.3713(4) 0.039(3) Uani 1 1 d . . . . .
Na1 Na 0.9341(4) 0.2386(3) 1.5000 0.076(3) Uani 1 2 d S T P . .
Na2 Na 0.5000 0.0000 0.3239(5) 0.086(4) Uani 1 2 d S T P . .
O58 O 0.6582(3) 0.2129(2) 1.2958(3) 0.027(2) Uani 1 1 d . . . . .
O59 O 0.7679(3) 0.4873(3) 1.2770(4) 0.035(3) Uani 1 1 d . . . . .
O60 O 0.7375(3) 0.0895(3) 1.2516(4) 0.035(3) Uani 1 1 d . . . . .
O61 O 0.7230(3) 0.3264(3) 1.1439(4) 0.039(3) Uani 1 1 d . . . . .
O62 O 0.9571(3) 0.3336(2) 1.3828(3) 0.028(2) Uani 1 1 d . . . . .
O63 O 0.9749(3) 0.2067(2) 1.3263(4) 0.029(2) Uani 1 1 d . . . . .
O64 O 0.5650(4) 0.2422(4) 1.3222(5) 0.082(4) Uani 1 1 d . . . . .
O65 O 0.4937(7) 0.2626(6) 1.3551(11) 0.205(11) Uani 1 1 d . . . . .
O66 O 0.7685(5) 0.3197(5) 1.5000 0.056(5) Uani 1 2 d S T P . .
O67 O 0.6725(7) 0.3955(5) 1.2112(8) 0.147(4) Uani 1 1 d . U . . .
O68 O 0.6566(3) 0.2802(2) 1.2123(3) 0.025(2) Uani 1 1 d . . . . .
O69 O 0.5507(3) 0.1432(3) 1.4275(4) 0.049(3) Uani 1 1 d . . . . .
O70 O 0.9434(3) 0.4044(2) 1.5556(3) 0.027(2) Uani 1 1 d . . . . .
O12W O 0.5724(3) 0.3805(3) 1.3475(4) 0.046(3) Uani 1 1 d . . . . .
O72 O 0.7610(5) 0.3859(4) 1.5000 0.043(4) Uani 1 2 d S TU P A .
O73 O 0.7215(3) 0.3333(2) 1.3865(3) 0.025(2) Uani 1 1 d . . . . .
O74 O 0.6826(5) 0.1989(6) 1.5000 0.078(6) Uani 1 2 d S T P . .
O75 O 0.7443(4) 0.2586(3) 1.4461(4) 0.050(3) Uani 1 1 d . . . . .
O76 O 0.5388(3) 0.3621(3) 1.2498(5) 0.056(3) Uani 1 1 d . . . . .
O77 O 0.6148(3) 0.3518(4) 1.2489(4) 0.066(4) Uani 1 1 d . . . . .
C1X C 0.6891(5) 0.1131(4) 1.1795(5) 0.040(4) Uani 1 1 d . . . . .
H1XA H 0.7136 0.1046 1.1551 0.048 Uiso 1 1 calc R U . . .
H1XB H 0.6647 0.0934 1.1784 0.048 Uiso 1 1 calc R U . . .
O79 O 0.6913(6) 0.4605(3) 1.2234(6) 0.119(3) Uani 1 1 d D U . . .
O80 O 0.5721(4) 0.4595(3) 1.3506(6) 0.078(4) Uani 1 1 d . U . . .
O13W O 1.1097(4) 0.3617(4) 0.4368(5) 0.080(4) Uani 1 1 d . . . . .
O83 O 0.6053(5) 0.2513(5) 1.5000 0.065(4) Uani 1 2 d S TU P . .
N1 N 0.7577(3) 0.0272(3) 1.3394(4) 0.027(3) Uani 1 1 d . . . . .
N2 N 0.8366(3) 0.2793(3) 1.1300(4) 0.037(3) Uani 1 1 d . . . . .
N3 N 0.6680(4) 0.5194(3) 1.3012(5) 0.035(3) Uani 1 1 d . . . . .
N4 N 1.0124(3) 0.3082(3) 1.3005(4) 0.025(3) Uani 1 1 d . . . . .
N5 N 0.5350(4) 0.0906(4) 1.3465(5) 0.045(4) Uani 1 1 d . . . . .
N6 N 0.8931(4) 0.4772(3) 1.2944(4) 0.029(3) Uani 1 1 d . U . . .
N7 N 0.9380(4) 0.1363(3) 1.2656(4) 0.034(3) Uani 1 1 d . . . . .
N8 N 0.6179(3) 0.3315(3) 1.1422(5) 0.035(3) Uani 1 1 d . . . . .
N9 N 0.7947(5) 0.5633(4) 1.5000 0.026(4) Uani 1 2 d S TU P A .
N10 N 1.0233(4) 0.4199(4) 1.5000 0.021(3) Uani 1 2 d S TU P . .
N11 N 0.6703(4) 0.1496(3) 1.1593(4) 0.031(3) Uani 1 1 d . U . . .
N12 N 0.9411(5) 0.0659(4) 1.5000 0.024(3) Uani 1 2 d S TU P . .
C1 C 0.7949(4) 0.0166(4) 1.3773(5) 0.027(3) Uani 1 1 d . U . . .
H1A H 0.8198 0.0041 1.3569 0.033 Uiso 1 1 calc R U . . .
H1B H 0.7829 -0.0028 1.4026 0.033 Uiso 1 1 calc R U . . .
C2 C 0.8156(4) 0.0509(4) 1.4097(5) 0.029(4) Uani 1 1 d . . . . .
C3 C 0.6810(4) 0.0577(4) 1.3640(5) 0.029(4) Uani 1 1 d . . . . .
C4 C 0.7105(4) 0.0215(4) 1.3639(6) 0.031(3) Uani 1 1 d . U . . .
H4A H 0.6943 0.0010 1.3440 0.037 Uiso 1 1 calc R U . . .
H4B H 0.7142 0.0125 1.4009 0.037 Uiso 1 1 calc R U . . .
C5 C 0.7958(5) 0.3040(5) 1.1151(7) 0.056(4) Uani 1 1 d . U . . .
H5A H 0.8064 0.3309 1.1099 0.067 Uiso 1 1 calc R U . . .
H5B H 0.7837 0.2948 1.0807 0.067 Uiso 1 1 calc R U . . .
C6 C 0.7573(4) 0.3043(4) 1.1551(6) 0.040(4) Uani 1 1 d . . . . .
C7 C 0.8779(4) 0.3029(5) 1.1454(6) 0.047(5) Uani 1 1 d . . . . .
H7A H 0.8720 0.3305 1.1378 0.057 Uiso 1 1 calc R U . . .
H7B H 0.9044 0.2947 1.1237 0.057 Uiso 1 1 calc R U . . .
C8 C 0.8900(4) 0.2979(4) 1.2071(5) 0.029(4) Uani 1 1 d . . . . .
C9 C 0.6173(6) 0.5099(4) 1.3119(8) 0.064(6) Uani 1 1 d . . . . .
H9A H 0.5997 0.5141 1.2788 0.077 Uiso 1 1 calc R U . . .
H9B H 0.6055 0.5281 1.3389 0.077 Uiso 1 1 calc R U . . .
C10 C 0.6086(5) 0.4680(4) 1.3315(7) 0.045(4) Uani 1 1 d . . . . .
C11 Cl 0.80875(13) 0.37845(12) 1.24208(18) 0.0521(12) Uani 1 1 d . . . . .
C12 C 0.6860(5) 0.5436(4) 1.3464(6) 0.042(4) Uani 1 1 d . . . . .
H12A H 0.6617 0.5610 1.3594 0.050 Uiso 1 1 calc R U . . .
H12B H 0.7117 0.5597 1.3337 0.050 Uiso 1 1 calc R U . . .
C13 C 0.9727(4) 0.2424(4) 1.3188(5) 0.031(4) Uani 1 1 d . . . . .
C14 C 1.0140(4) 0.2641(4) 1.3003(7) 0.039(4) Uani 1 1 d . . . . .
H14A H 1.0208 0.2556 1.2636 0.046 Uiso 1 1 calc R U . . .
H14B H 1.0401 0.2560 1.3227 0.046 Uiso 1 1 calc R U . . .
C15 C 1.0340(4) 0.3260(4) 1.3505(5) 0.033(4) Uani 1 1 d . . . . .
H15A H 1.0581 0.3084 1.3638 0.039 Uiso 1 1 calc R U . . .
H15B H 1.0488 0.3507 1.3408 0.039 Uiso 1 1 calc R U . . .
C16 C 1.0002(4) 0.3333(4) 1.3945(5) 0.027(3) Uani 1 1 d . U . . .
C17 C 0.4945(5) 0.1119(5) 1.3716(7) 0.063(6) Uani 1 1 d . . . . .
H17A H 0.4760 0.1239 1.3430 0.075 Uiso 1 1 calc R U . . .
H17B H 0.4749 0.0930 1.3902 0.075 Uiso 1 1 calc R U . . .
C18 C 0.5088(5) 0.1431(5) 1.4108(6) 0.049(4) Uani 1 1 d . U . . .
C19 C 0.5876(4) 0.1331(4) 1.2899(5) 0.029(3) Uani 1 1 d . U . . .
C20 C 0.5469(5) 0.1023(5) 1.2897(6) 0.044(4) Uani 1 1 d . U . . .
H20A H 0.5197 0.1137 1.2723 0.053 Uiso 1 1 calc R U . . .
H20B H 0.5561 0.0792 1.2692 0.053 Uiso 1 1 calc R U . . .
C21 C 0.8060(5) 0.4786(4) 1.2975(6) 0.038(4) Uani 1 1 d . . . . .
C22 C 0.8500(4) 0.4933(4) 1.2702(6) 0.033(4) Uani 1 1 d . . . . .
H22A H 0.8490 0.4863 1.2321 0.040 Uiso 1 1 calc R U . . .
H22B H 0.8508 0.5218 1.2726 0.040 Uiso 1 1 calc R U . . .
C23 C 0.9115(5) 0.4415(4) 1.2610(6) 0.044(4) Uani 1 1 d . . . . .
H23A H 0.8890 0.4345 1.2333 0.053 Uiso 1 1 calc R U . . .
H23B H 0.9405 0.4487 1.2432 0.053 Uiso 1 1 calc R U . . .
C24 C 0.9195(4) 0.4074(4) 1.2975(6) 0.032(3) Uani 1 1 d . U . . .
C25 C 0.8881(5) 0.1911(4) 1.2291(6) 0.036(4) Uani 1 1 d . . . . .
C26 C 0.9266(5) 0.1619(4) 1.2172(6) 0.041(4) Uani 1 1 d . . . . .
H26A H 0.9544 0.1762 1.2063 0.049 Uiso 1 1 calc R U . . .
H26B H 0.9173 0.1453 1.1871 0.049 Uiso 1 1 calc R U . . .
C27 C 0.8642(4) 0.1049(4) 1.2974(5) 0.027(3) Uani 1 1 d . U . . .
C28 C 0.9090(4) 0.0992(4) 1.2665(6) 0.038(4) Uani 1 1 d . . . . .
H28A H 0.9018 0.0914 1.2296 0.046 Uiso 1 1 calc R U . . .
H28B H 0.9268 0.0782 1.2832 0.046 Uiso 1 1 calc R U . . .
C29 C 0.5762(4) 0.3537(4) 1.2261(6) 0.043(4) Uani 1 1 d . . . . .
C11A C 0.7030(4) 0.5166(4) 1.3937(5) 0.029(3) Uani 1 1 d . U . . .
C30 C 0.5737(5) 0.3460(4) 1.1661(6) 0.050(5) Uani 1 1 d . . . . .
H30A H 0.5495 0.3267 1.1593 0.059 Uiso 1 1 calc R U . . .
H30B H 0.5649 0.3702 1.1478 0.059 Uiso 1 1 calc R U . . .
C31 C 0.6169(4) 0.2878(4) 1.1301(5) 0.031(4) Uani 1 1 d . . . . .
H31A H 0.6369 0.2827 1.0993 0.038 Uiso 1 1 calc R U . . .
H31B H 0.5854 0.2806 1.1199 0.038 Uiso 1 1 calc R U . . .
C32 C 0.6323(4) 0.2615(4) 1.1774(5) 0.028(3) Uani 1 1 d . U . . .
C33 C 0.8222(4) 0.5615(4) 1.4487(5) 0.033(3) Uani 1 1 d . U . . .
H33A H 0.8523 0.5738 1.4546 0.039 Uiso 1 1 calc R U . A .
H33B H 0.8061 0.5765 1.4210 0.039 Uiso 1 1 calc R U . . .
C34 C 0.8296(4) 0.5190(4) 1.4282(5) 0.029(4) Uani 1 1 d . . . . .
C35 C 0.9623(4) 0.4363(4) 1.5687(5) 0.035(3) Uani 1 1 d . U . . .
C36 C 1.0133(4) 0.4435(4) 1.5510(5) 0.034(4) Uani 1 1 d . . . . .
H36A H 1.0182 0.4713 1.5441 0.040 Uiso 1 1 calc R U . . .
H36B H 1.0344 0.4354 1.5798 0.040 Uiso 1 1 calc R U . . .
C37 C 0.7054(4) 0.1732(4) 1.1300(5) 0.034(3) Uani 1 1 d . U . . .
H37A H 0.6897 0.1900 1.1041 0.040 Uiso 1 1 calc R U . . .
H37B H 0.7257 0.1556 1.1100 0.040 Uiso 1 1 calc R U . . .
C38 C 0.7345(4) 0.1983(4) 1.1670(5) 0.029(4) Uani 1 1 d . . . . .
C39 C 0.9644(5) 0.0823(4) 1.4504(6) 0.047(4) Uani 1 1 d . . . . .
H39A H 0.9681 0.0614 1.4240 0.056 Uiso 1 1 calc R U . . .
H39B H 0.9952 0.0916 1.4601 0.056 Uiso 1 1 calc R U . . .
C40 C 0.9368(4) 0.1167(4) 1.4239(6) 0.036(4) Uani 1 1 d . . . . .
C1A C 0.7893(6) 0.3554(6) 1.5000 0.037(4) Uani 1 2 d S TU P A .
C2A C 0.7532(4) 0.2388(4) 1.4050(5) 0.026(3) Uani 1 1 d . U . . .
C3A C 0.7206(6) 0.1768(5) 1.5000 0.026(4) Uani 1 2 d S TU P A .
C4A C 0.7089(4) 0.1148(4) 1.2373(6) 0.031(3) Uani 1 1 d . U . . .
C5A C 0.7648(3) 0.3310(3) 1.3729(4) 0.011(3) Uani 1 1 d . U . . .
C6A C 0.5458(5) 0.2588(4) 1.3572(5) 0.040(4) Uani 1 1 d D U . . .
O86 O 0.5794(9) 0.5060(4) 1.5000 0.154(2) Uani 1 2 d DS TU P . .
O85 O 0.6288(5) 0.4525(6) 1.5000 0.143(2) Uani 1 2 d DS TU P . .
O84 O 0.5433(6) 0.4538(10) 1.5000 0.279(7) Uani 1 2 d DS TU P . .
C203 C 0.4752(4) 0.2125(6) 1.5000 0.070(4) Uani 1 2 d DS TU P A .
H20E H 0.4719 0.2295 1.4692 0.084 Uiso 1 1 d R U . . .
C204 C 0.4338(4) 0.1881(7) 1.5000 0.146(8) Uani 1 2 d DS TU P . .
H20C H 0.4100 0.2080 1.5000 0.219 Uiso 1 2 d R U P A .
H20D H 0.4306 0.1720 1.4682 0.219 Uiso 1 1 d R U . . .
C7A C 0.5868(4) 0.4675(4) 1.5000 0.1492(17) Uani 1 2 d DS TU P A .
O1W O 0.5680(5) 0.0577(5) 1.4533(7) 0.131(6) Uani 1 1 d . U . . .
O2W O 1.1739(12) 0.3219(11) 0.5000 0.082(10) Uani 0.5 2 d S TU P . .
O3W O 0.8271(9) 0.1466(8) 0.0936(10) 0.230(10) Uani 1 1 d . U . . .
O4W O 0.5927(7) -0.0209(6) 0.3719(9) 0.164(7) Uani 1 1 d . U . . .
O5W O 0.5645(8) 0.3843(7) 1.5000 0.126(8) Uani 1 2 d S TU P . .
O6W O 0.8354(12) -0.0377(9) 1.5000 0.066(9) Uani 0.5 2 d S TU P . .
O6WA O 0.7372(15) -0.0216(13) 1.5000 0.106(11) Uani 0.5 2 d S TU P . .
O7W O 0.8524(8) 0.4150(6) 0.1318(9) 0.190(8) Uani 1 1 d . U . . .
O8W O 0.5000 0.5000 1.4157(14) 0.216(11) Uani 1 2 d S TU P . .
O9W O 0.5737(6) 0.0661(5) 0.1661(6) 0.119(5) Uani 1 1 d . U . . .
O10W O 0.5000 0.0000 0.2091(8) 0.103(6) Uani 1 2 d S TU P . .
O11W O 0.7363(6) 0.6383(5) 1.5000 0.081(6) Uani 1 2 d S T P . .
C202 C 0.69566(13) 0.42976(6) 1.19529(5) 0.139(3) Uani 1 1 d D U . . .
C201 C 0.70871(13) 0.40819(6) 1.14541(5) 0.171(6) Uani 1 1 d D U . . .
H20F H 0.7026 0.3806 1.1502 0.256 Uiso 1 1 calc R U . . .
H20G H 0.6907 0.4179 1.1155 0.256 Uiso 1 1 calc R U . . .
H20H H 0.7413 0.4120 1.1382 0.256 Uiso 1 1 calc R U . . .

loop_
_atom_site_aniso_label
_atom_site_aniso_U_11
_atom_site_aniso_U_22
_atom_site_aniso_U_33
_atom_site_aniso_U_23
_atom_site_aniso_U_13
_atom_site_aniso_U_12
Nd1 0.0498(9) 0.0150(8) 0.0214(7) 0.000 0.000 -0.0024(7)
Nd1A 0.039(2) 0.020(2) 0.043(2) 0.000 0.000 -0.0123(17)
Nd2 0.0260(5) 0.0171(5) 0.0233(5) -0.0023(5) 0.0012(4) 0.0020(4)
Nd2A 0.132(3) 0.0359(19) 0.0414(18) -0.0185(16) 0.0435(19) -0.029(2)
Nd3 0.0211(3) 0.0172(4) 0.0230(4) -0.0003(3) 0.0013(3) -0.0009(3)
Nd4 0.0252(3) 0.0184(4) 0.0315(4) -0.0004(3) 0.0011(3) -0.0010(3)
Nd5 0.0269(3) 0.0174(4) 0.0241(4) 0.0009(3) -0.0006(3) 0.0020(3)
Nd6 0.0227(3) 0.0230(4) 0.0278(4) -0.0035(3) -0.0042(3) 0.0016(3)
Nd7 0.0221(3) 0.0241(4) 0.0284(4) -0.0031(3) -0.0008(3) -0.0024(3)
Nd8 0.0459(6) 0.0267(6) 0.0276(6) 0.000 0.000 0.0076(5)
Nd9 0.0348(5) 0.0358(6) 0.0246(5) 0.000 0.000 0.0108(5)
Nd10 0.0199(3) 0.0177(4) 0.0225(3) -0.0007(3) 0.0015(3) 0.0010(3)
Nd11 0.0195(3) 0.0177(4) 0.0241(4) -0.0017(3) 0.0018(3) -0.0010(3)
Ni12 0.0199(10) 0.0231(13) 0.0258(12) 0.000 0.000 -0.0016(10)
Ni13 0.0214(8) 0.0181(9) 0.0279(9) -0.0033(8) 0.0054(7) -0.0008(7)
Ni14 0.0317(12) 0.0189(12) 0.0254(13) 0.000 0.000 0.0030(10)
Ni15 0.0216(8) 0.0163(9) 0.0288(9) -0.0007(8) 0.0029(7) -0.0009(7)
Ni16 0.0264(8) 0.0172(9) 0.0261(9) -0.0024(8) -0.0008(7) -0.0006(7)
Ni17 0.0283(8) 0.0165(9) 0.0320(9) -0.0006(8) 0.0060(8) -0.0024(7)
Ni18 0.0247(8) 0.0207(9) 0.0246(9) -0.0021(8) -0.0041(7) -0.0016(7)
Ni19 0.0246(11) 0.0223(13) 0.0289(13) 0.000 0.000 0.0025(10)
Ni20 0.0244(8) 0.0297(10) 0.0254(9) -0.0034(8) 0.0001(7) -0.0034(7)
Ni21 0.0315(9) 0.0245(10) 0.0456(11) -0.0026(9) -0.0048(9) -0.0004(8)
Ni22 0.0414(10) 0.0205(9) 0.0323(10) 0.0083(8) -0.0063(8) -0.0021(8)
Ni23 0.0278(8) 0.0417(11) 0.0298(9) 0.0075(9) 0.0004(8) -0.0026(8)
Ni24 0.044(5) 0.061(7) 0.195(13) 0.000 0.000 0.020(5)
Cl1 0.052(3) 0.070(4) 0.045(3) 0.000 0.000 0.003(3)
O1 0.018(5) 0.023(5) 0.029(5) 0.000 0.000 0.004(4)
O2 0.045(6) 0.031(6) 0.084(7) 0.004(6) 0.012(6) -0.008(5)
O1A 0.021(6) 0.025(6) 0.033(6) 0.000 0.000 0.003(5)
O2A 0.051(7) 0.031(7) 0.085(8) 0.004(7) 0.011(7) -0.014(7)
O3 0.065(5) 0.087(5) 0.071(5) 0.000 0.000 0.006(5)
O4 0.027(5) 0.015(5) 0.020(5) 0.000 0.000 0.004(4)
O5 0.029(4) 0.023(4) 0.028(4) 0.000(4) 0.013(3) -0.011(3)
O6 0.025(4) 0.014(4) 0.023(4) 0.006(3) 0.002(3) -0.001(3)
O7 0.033(4) 0.020(4) 0.030(4) 0.007(4) 0.002(4) -0.008(3)
O8 0.038(4) 0.014(4) 0.031(4) -0.003(4) -0.002(4) 0.003(3)
O9 0.041(6) 0.085(9) 0.110(10) -0.031(8) -0.021(7) 0.022(6)
O10 0.024(6) 0.029(7) 0.023(6) 0.000 0.000 -0.004(5)
O11 0.022(4) 0.015(4) 0.032(4) -0.002(4) 0.002(3) 0.005(3)
O12 0.024(4) 0.018(4) 0.021(4) 0.007(4) 0.004(4) 0.000(4)
O13 0.038(5) 0.028(5) 0.029(5) 0.010(5) -0.009(4) -0.005(4)
O14 0.014(4) 0.031(5) 0.027(5) 0.000(4) 0.001(4) 0.000(4)
O15 0.024(4) 0.017(4) 0.022(4) 0.004(4) 0.004(4) 0.002(4)
O16 0.018(4) 0.028(5) 0.019(4) 0.003(4) 0.002(4) -0.001(4)
O17 0.036(5) 0.022(5) 0.042(6) -0.003(5) 0.009(4) 0.000(4)
O18 0.020(4) 0.033(5) 0.033(5) -0.008(5) 0.005(4) -0.003(4)
O19 0.026(4) 0.021(4) 0.028(4) 0.011(4) 0.010(3) -0.002(3)
O20 0.029(4) 0.032(5) 0.028(5) -0.012(4) -0.001(4) 0.007(4)
O21 0.026(4) 0.017(4) 0.028(4) -0.002(4) -0.008(3) -0.004(3)
O22 0.030(4) 0.013(4) 0.028(4) -0.008(4) 0.008(3) 0.002(3)
O23 0.020(4) 0.030(5) 0.034(5) -0.010(4) -0.002(4) -0.002(4)
O24 0.015(4) 0.027(5) 0.026(5) 0.000(4) 0.003(4) 0.004(4)
O25 0.023(4) 0.017(5) 0.042(5) 0.010(4) 0.000(4) 0.002(4)
O26 0.023(4) 0.027(5) 0.040(5) -0.002(5) 0.002(4) 0.005(4)
O27 0.036(5) 0.012(5) 0.030(5) -0.010(4) -0.001(4) -0.004(4)
O28 0.016(4) 0.018(4) 0.032(5) 0.002(4) 0.003(4) -0.008(3)
O29 0.021(4) 0.021(5) 0.020(4) -0.003(4) 0.001(4) 0.005(4)
O30 0.035(5) 0.014(5) 0.034(5) -0.001(4) 0.001(4) 0.004(4)
O31 0.031(4) 0.016(5) 0.038(5) 0.010(4) -0.004(4) 0.000(4)
O32 0.036(5) 0.019(5) 0.024(5) -0.005(4) 0.002(4) 0.002(4)
O33 0.039(4) 0.029(4) 0.019(4) 0.011(4) 0.003(3) 0.012(4)
O34 0.039(5) 0.015(5) 0.018(5) 0.000 0.000 -0.010(4)
O35 0.032(4) 0.019(5) 0.023(5) 0.000(4) 0.003(4) -0.007(4)
O36 0.028(4) 0.018(4) 0.040(5) 0.004(4) 0.007(4) -0.009(3)
O37 0.033(5) 0.036(6) 0.031(5) -0.002(5) -0.002(4) 0.001(4)
O38 0.025(4) 0.021(5) 0.029(5) 0.011(4) -0.008(4) -0.008(4)
O39 0.022(4) 0.016(4) 0.037(4) -0.007(4) -0.006(3) 0.007(3)
O40 0.036(5) 0.032(5) 0.034(5) 0.009(5) 0.005(4) 0.001(4)
O41 0.028(4) 0.027(5) 0.027(5) 0.002(4) 0.003(4) 0.006(4)
O42 0.033(5) 0.043(6) 0.037(6) -0.003(5) 0.009(4) -0.004(5)
O43 0.030(4) 0.016(5) 0.049(6) 0.004(5) 0.016(4) -0.001(4)
O44 0.013(4) 0.013(4) 0.031(5) 0.000(4) -0.003(4) 0.004(3)
O45 0.040(4) 0.012(4) 0.024(4) 0.004(4) -0.005(4) -0.003(3)
O46 0.014(4) 0.040(5) 0.026(5) -0.001(5) -0.002(4) -0.008(4)
O47 0.013(6) 0.097(11) 0.016(6) 0.000 0.000 -0.011(7)
O48 0.034(5) 0.045(6) 0.027(5) -0.005(5) 0.002(4) 0.006(5)
O49 0.033(5) 0.021(5) 0.031(5) -0.010(4) -0.004(4) 0.000(4)
O50 0.019(4) 0.045(6) 0.021(5) 0.003(5) -0.004(4) 0.003(4)
O51 0.025(4) 0.024(5) 0.027(5) -0.001(4) 0.003(4) -0.011(4)
O52 0.033(5) 0.051(6) 0.023(5) -0.012(5) -0.005(4) -0.003(5)
O53 0.023(4) 0.024(5) 0.031(5) -0.002(4) 0.009(4) -0.003(4)
O54 0.023(5) 0.015(5) 0.028(5) 0.000 0.000 -0.010(4)
O55 0.039(5) 0.027(5) 0.024(5) 0.001(4) 0.001(4) -0.001(4)
O56 0.021(4) 0.023(5) 0.025(5) -0.003(4) 0.002(4) -0.002(4)
O57 0.024(4) 0.034(6) 0.058(6) 0.001(5) -0.006(5) -0.008(4)
Na1 0.108(8) 0.049(6) 0.072(7) 0.000 0.000 -0.023(6)
Na2 0.081(7) 0.056(7) 0.120(10) 0.000 0.000 0.006(6)
O58 0.028(4) 0.027(5) 0.027(5) -0.003(4) -0.011(4) -0.002(4)
O59 0.037(5) 0.036(6) 0.032(5) 0.003(5) 0.002(4) 0.005(4)
O60 0.041(5) 0.028(5) 0.038(5) -0.009(5) -0.008(5) 0.018(4)
O61 0.024(4) 0.058(6) 0.035(5) 0.022(5) -0.003(4) 0.004(5)
O62 0.022(4) 0.033(5) 0.030(5) 0.002(5) 0.004(4) -0.004(4)
O63 0.033(5) 0.011(5) 0.043(5) -0.004(4) 0.002(4) -0.005(4)
O64 0.051(7) 0.123(11) 0.071(8) -0.013(9) -0.012(6) -0.009(7)
O65 0.153(16) 0.153(17) 0.31(3) 0.059(19) 0.037(19) 0.049(14)
O66 0.055(9) 0.081(12) 0.034(8) 0.000 0.000 -0.008(9)
O67 0.172(6) 0.121(6) 0.149(6) -0.006(6) -0.032(6) 0.005(6)
O68 0.032(4) 0.019(5) 0.025(5) -0.008(4) 0.003(4) -0.006(4)
O69 0.031(5) 0.086(8) 0.030(5) -0.001(6) 0.003(4) 0.007(5)
O70 0.024(4) 0.026(5) 0.032(5) 0.001(4) -0.002(4) -0.009(4)
O12W 0.036(5) 0.052(6) 0.052(6) 0.016(6) -0.003(5) -0.010(5)
O72 0.068(6) 0.035(6) 0.027(6) 0.000 0.000 0.018(5)
O73 0.033(4) 0.020(5) 0.021(4) 0.010(4) 0.002(4) 0.003(4)
O74 0.067(10) 0.143(16) 0.025(8) 0.000 0.000 -0.036(11)
O75 0.081(7) 0.042(6) 0.027(5) -0.009(5) -0.011(5) 0.028(5)
O76 0.027(5) 0.063(7) 0.078(8) -0.010(7) -0.014(5) 0.012(5)
O77 0.031(5) 0.122(10) 0.046(6) -0.033(7) -0.013(5) 0.004(6)
C1X 0.048(8) 0.046(9) 0.027(7) -0.016(7) -0.011(7) 0.006(7)
O79 0.147(5) 0.100(5) 0.110(5) -0.002(5) -0.017(5) -0.007(5)
O80 0.060(6) 0.052(7) 0.121(9) 0.014(7) 0.007(7) 0.007(6)
O13W 0.060(7) 0.090(9) 0.091(9) -0.044(8) 0.016(7) -0.028(7)
O83 0.069(7) 0.080(7) 0.045(6) 0.000 0.000 0.002(6)
N1 0.028(5) 0.033(6) 0.019(5) 0.003(5) 0.008(5) 0.003(5)
N2 0.023(5) 0.053(8) 0.035(7) 0.012(6) -0.010(5) -0.010(5)
N3 0.036(6) 0.018(6) 0.049(7) -0.002(6) -0.005(6) -0.008(5)
N4 0.022(5) 0.015(6) 0.039(6) -0.003(5) 0.011(5) 0.000(4)
N5 0.035(6) 0.053(8) 0.047(8) 0.005(7) 0.005(6) -0.020(6)
N6 0.039(5) 0.018(5) 0.031(5) 0.004(4) -0.001(4) 0.001(4)
N7 0.037(6) 0.036(7) 0.030(6) -0.004(6) 0.014(5) -0.010(5)
N8 0.030(6) 0.017(6) 0.059(8) -0.006(6) -0.021(6) 0.008(5)
N9 0.034(6) 0.014(6) 0.030(6) 0.000 0.000 -0.006(5)
N10 0.019(5) 0.018(6) 0.027(6) 0.000 0.000 -0.005(5)
N11 0.037(5) 0.020(5) 0.035(5) 0.001(4) 0.003(4) 0.005(4)
N12 0.033(6) 0.018(6) 0.021(6) 0.000 0.000 -0.002(5)
C1 0.036(5) 0.015(5) 0.031(6) 0.003(5) -0.007(5) -0.001(5)
C2 0.028(6) 0.035(8) 0.025(7) -0.002(7) 0.009(6) -0.012(6)
C3 0.043(7) 0.025(8) 0.019(7) -0.006(6) -0.011(6) -0.002(6)
C4 0.034(5) 0.020(6) 0.038(6) 0.004(5) -0.002(5) -0.006(5)
C5 0.047(6) 0.065(7) 0.057(7) 0.011(6) 0.003(6) 0.007(6)
C6 0.025(7) 0.050(9) 0.046(9) -0.014(8) 0.007(7) -0.018(7)
C7 0.025(7) 0.084(12) 0.033(8) 0.005(9) -0.003(6) -0.029(7)
C8 0.031(7) 0.030(8) 0.025(7) -0.005(7) -0.002(6) 0.002(6)
C9 0.074(11) 0.025(9) 0.095(14) 0.014(10) -0.019(11) 0.014(8)
C10 0.038(8) 0.033(9) 0.064(10) 0.013(8) -0.009(8) -0.006(7)
C11 0.043(2) 0.048(2) 0.065(3) -0.011(2) 0.009(2) -0.0056(19)
C12 0.037(8) 0.039(9) 0.050(9) -0.015(8) -0.006(7) 0.009(7)
C13 0.030(7) 0.041(9) 0.023(7) -0.017(7) -0.002(6) 0.003(7)
C14 0.023(7) 0.014(7) 0.078(11) -0.002(8) -0.001(7) -0.007(6)
C15 0.026(7) 0.041(9) 0.032(7) -0.010(7) 0.006(6) 0.009(6)
C16 0.026(5) 0.021(6) 0.033(6) 0.011(5) 0.001(5) -0.001(4)
C17 0.033(8) 0.093(14) 0.062(11) -0.010(11) 0.018(8) -0.006(9)
C18 0.037(6) 0.057(7) 0.052(7) -0.001(6) -0.004(5) -0.001(5)
C19 0.031(5) 0.025(6) 0.032(6) 0.008(5) -0.009(5) -0.002(5)
C20 0.040(6) 0.051(7) 0.041(6) 0.002(5) -0.017(5) -0.008(5)
C21 0.061(9) 0.020(8) 0.033(8) 0.011(7) 0.001(7) 0.010(7)
C22 0.039(7) 0.016(7) 0.045(8) 0.012(7) 0.003(7) -0.001(6)
C23 0.057(9) 0.041(9) 0.035(8) 0.015(8) 0.013(7) 0.008(8)
C24 0.035(6) 0.026(6) 0.036(6) 0.010(5) 0.005(5) 0.003(5)
C25 0.046(8) 0.007(7) 0.057(10) -0.001(7) 0.012(8) -0.002(6)
C26 0.040(8) 0.035(9) 0.048(9) -0.002(8) 0.009(7) 0.001(7)
C27 0.026(5) 0.022(6) 0.031(6) 0.009(5) 0.004(5) -0.002(5)
C28 0.018(6) 0.052(10) 0.044(9) -0.010(8) 0.010(6) -0.005(6)
C29 0.019(6) 0.048(9) 0.061(10) -0.030(8) -0.011(7) 0.000(6)
C11A 0.029(5) 0.036(6) 0.023(5) 0.006(5) 0.008(5) 0.001(5)
C30 0.045(8) 0.036(9) 0.068(11) 0.002(9) -0.026(8) 0.002(7)
C31 0.030(7) 0.032(8) 0.032(8) -0.013(7) -0.003(6) -0.004(6)
C32 0.030(5) 0.027(6) 0.027(6) 0.005(5) 0.000(5) 0.015(5)
C33 0.037(6) 0.021(6) 0.040(6) -0.002(5) -0.002(5) -0.006(5)
C34 0.021(6) 0.023(7) 0.042(8) 0.002(7) 0.003(6) -0.005(6)
C35 0.035(6) 0.040(6) 0.030(6) 0.011(5) -0.015(5) -0.003(5)
C36 0.025(6) 0.032(8) 0.044(8) 0.009(7) -0.009(6) -0.009(6)
C37 0.033(5) 0.038(6) 0.029(6) -0.015(5) -0.001(5) -0.002(5)
C38 0.020(6) 0.036(8) 0.030(7) 0.004(7) 0.000(6) -0.013(6)
C39 0.042(8) 0.064(10) 0.034(8) 0.021(8) 0.007(7) 0.026(8)
C40 0.021(6) 0.045(9) 0.041(8) 0.005(8) 0.000(6) 0.002(6)
C1A 0.034(7) 0.044(7) 0.032(7) 0.000 0.000 0.002(6)
C2A 0.029(5) 0.016(5) 0.033(6) 0.007(5) 0.005(5) 0.009(4)
C3A 0.024(6) 0.021(7) 0.034(7) 0.000 0.000 0.001(5)
C4A 0.022(5) 0.031(6) 0.040(6) -0.004(5) -0.004(5) -0.011(5)
C5A 0.009(4) 0.012(5) 0.012(5) 0.003(4) 0.000(4) 0.002(4)
C6A 0.039(6) 0.032(6) 0.051(6) -0.004(5) -0.006(5) -0.002(5)
O86 0.165(4) 0.123(4) 0.175(4) 0.000 0.000 0.041(4)
O85 0.153(4) 0.111(4) 0.166(4) 0.000 0.000 0.045(4)
O84 0.279(10) 0.277(10) 0.280(10) 0.000 0.000 0.003(7)
C203 0.050(6) 0.086(7) 0.074(7) 0.000 0.000 -0.011(6)
C204 0.153(14) 0.150(14) 0.134(14) 0.000 0.000 -0.016(13)
C7A 0.160(3) 0.117(3) 0.171(3) 0.000 0.000 0.043(3)
O1W 0.105(9) 0.129(10) 0.158(11) 0.049(9) 0.017(9) 0.010(9)
O2W 0.079(14) 0.099(15) 0.068(14) 0.000 0.000 -0.003(12)
O3W 0.254(15) 0.229(15) 0.207(15) -0.013(12) -0.001(12) 0.033(12)
O4W 0.156(12) 0.147(12) 0.188(13) -0.018(11) -0.023(11) -0.017(10)
O5W 0.132(13) 0.138(13) 0.109(13) 0.000 0.000 0.015(11)
O6W 0.088(14) 0.041(13) 0.069(14) 0.000 0.000 -0.010(11)
O6WA 0.118(16) 0.108(16) 0.092(16) 0.000 0.000 -0.020(13)
O7W 0.220(14) 0.174(13) 0.178(13) 0.010(11) -0.021(11) 0.008(11)
O8W 0.216(16) 0.208(16) 0.222(17) 0.000 0.000 0.039(13)
O9W 0.157(10) 0.124(10) 0.076(8) -0.031(8) -0.036(8) 0.059(8)
O10W 0.079(9) 0.152(12) 0.077(11) 0.000 0.000 0.061(9)
O11W 0.077(11) 0.071(12) 0.095(14) 0.000 0.000 0.014(10)
C202 0.166(5) 0.119(5) 0.131(5) 0.001(5) -0.026(5) 0.003(5)
C201 0.211(10) 0.144(10) 0.157(10) -0.020(10) -0.038(10) 0.035(10)

loop_
_atom_type_symbol
_atom_type_description
_atom_type_scat_dispersion_real
_atom_type_scat_dispersion_imag
_atom_type_scat_source
C C 0.0033 0.0016 'International Tables Vol C Tables 4.2.6.8 and 6.1.1.4'
H H 0.0000 0.0000 'International Tables Vol C Tables 4.2.6.8 and 6.1.1.4'
N N 0.0061 0.0033 'International Tables Vol C Tables 4.2.6.8 and 6.1.1.4'
O O 0.0106 0.0060 'International Tables Vol C Tables 4.2.6.8 and 6.1.1.4'
Ni Ni 0.3393 1.1124 'International Tables Vol C Tables 4.2.6.8 and 6.1.1.4'
Nd Nd -0.1943 3.0179 'International Tables Vol C Tables 4.2.6.8 and 6.1.1.4'
Cl Cl 0.1484 0.1585 'International Tables Vol C Tables 4.2.6.8 and 6.1.1.4'
Na Na 0.0362 0.0249 'International Tables Vol C Tables 4.2.6.8 and 6.1.1.4'

loop_
_geom_angle_atom_site_label_1
_geom_angle_atom_site_label_2
_geom_angle_atom_site_label_3
_geom_angle
_geom_angle_site_symmetry_1
_geom_angle_site_symmetry_3
O1 Nd1 O5 105.6(3) . 6_558
O1 Nd1 O5 105.6(3) . .
O5 Nd1 O5 109.3(4) 6_558 .
O1 Nd1 O17 68.9(3) . .
O5 Nd1 O17 174.4(3) 6_558 .
O5 Nd1 O17 72.3(3) . .
O1 Nd1 O17 68.9(3) . 6_558
O5 Nd1 O17 72.3(3) 6_558 6_558
O5 Nd1 O17 174.4(3) . 6_558
O17 Nd1 O17 105.6(4) . 6_558
O1 Nd1 O5W 119.9(7) . .
O5 Nd1 O5W 108.1(4) 6_558 .
O5 Nd1 O5W 108.1(4) . .
O17 Nd1 O5W 76.1(4) . .
O17 Nd1 O5W 76.1(4) 6_558 .
O1 Nd1 O85 170.4(5) . .
O5 Nd1 O85 69.5(3) 6_558 .
O5 Nd1 O85 69.5(3) . .
O17 Nd1 O85 115.9(3) . .
O17 Nd1 O85 115.9(3) 6_558 .
O5W Nd1 O85 69.7(7) . .
O1 Nd1 Nd2 34.64(19) . 6_558
O5 Nd1 Nd2 89.2(2) 6_558 6_558
O5 Nd1 Nd2 140.3(2) . 6_558
O17 Nd1 Nd2 86.4(2) . 6_558
O17 Nd1 Nd2 34.2(2) 6_558 6_558
O5W Nd1 Nd2 98.4(5) . 6_558
O85 Nd1 Nd2 149.53(11) . 6_558
O1 Nd1 Nd2 34.63(19) . .
O5 Nd1 Nd2 140.3(2) 6_558 .
O5 Nd1 Nd2 89.2(2) . .
O17 Nd1 Nd2 34.2(2) . .
O17 Nd1 Nd2 86.4(2) 6_558 .
O5W Nd1 Nd2 98.4(5) . .
O85 Nd1 Nd2 149.53(11) . .
Nd2 Nd1 Nd2 57.37(4) 6_558 .
O1 Nd1 Nd4 85.19(3) . 6_558
O5 Nd1 Nd4 35.49(19) 6_558 6_558
O5 Nd1 Nd4 144.0(2) . 6_558
O17 Nd1 Nd4 141.8(2) . 6_558
O17 Nd1 Nd4 36.9(2) 6_558 6_558
O5W Nd1 Nd4 94.82(4) . 6_558
O85 Nd1 Nd4 94.27(3) . 6_558
Nd2 Nd1 Nd4 57.87(2) 6_558 6_558
Nd2 Nd1 Nd4 115.07(4) . 6_558
O1 Nd1 Nd4 85.19(3) . .
O5 Nd1 Nd4 144.0(2) 6_558 .
O5 Nd1 Nd4 35.49(19) . .
O17 Nd1 Nd4 36.9(2) . .
O17 Nd1 Nd4 141.8(2) 6_558 .
O5W Nd1 Nd4 94.82(4) . .
O85 Nd1 Nd4 94.27(3) . .
Nd2 Nd1 Nd4 115.07(4) 6_558 .
Nd2 Nd1 Nd4 57.87(2) . .
Nd4 Nd1 Nd4 168.87(5) 6_558 .
O1A Nd1A O72 115.8(9) . .
O1A Nd1A O5 130.4(2) . 6_558
O72 Nd1A O5 75.8(3) . 6_558
O1A Nd1A O5 130.4(2) . .
O72 Nd1A O5 75.8(3) . .
O5 Nd1A O5 99.1(4) 6_558 .
O1A Nd1A O17 73.9(6) . .
O72 Nd1A O17 132.9(2) . .
O5 Nd1A O17 135.3(3) 6_558 .
O5 Nd1A O17 66.2(3) . .
O1A Nd1A O17 73.9(6) . 6_558
O72 Nd1A O17 132.9(2) . 6_558
O5 Nd1A O17 66.2(3) 6_558 6_558
O5 Nd1A O17 135.3(3) . 6_558
O17 Nd1A O17 94.2(4) . 6_558
O1A Nd1A O66 65.6(9) . .
O72 Nd1A O66 50.2(5) . .
O5 Nd1A O66 107.7(3) 6_558 .
O5 Nd1A O66 107.7(3) . .
O17 Nd1A O66 116.9(3) . .
O17 Nd1A O66 116.9(3) 6_558 .
O1A Nd1A Nd2A 36.3(4) . .
O72 Nd1A Nd2A 128.4(3) . .
O5 Nd1A Nd2A 153.9(2) 6_558 .
O5 Nd1A Nd2A 97.02(19) . .
O17 Nd1A Nd2A 38.5(2) . .
O17 Nd1A Nd2A 87.9(2) 6_558 .
O66 Nd1A Nd2A 86.6(3) . .
O1A Nd1A Nd2A 36.3(4) . 6_558
O72 Nd1A Nd2A 128.4(3) . 6_558
O5 Nd1A Nd2A 97.02(19) 6_558 6_558
O5 Nd1A Nd2A 153.9(2) . 6_558
O17 Nd1A Nd2A 87.9(2) . 6_558
O17 Nd1A Nd2A 38.5(2) 6_558 6_558
O66 Nd1A Nd2A 86.6(3) . 6_558
Nd2A Nd1A Nd2A 61.28(12) . 6_558
O1A Nd1A Nd5 129.0(6) . .
O72 Nd1A Nd5 39.20(16) . .
O5 Nd1A Nd5 91.6(2) 6_558 .
O5 Nd1A Nd5 37.08(18) . .
O17 Nd1A Nd5 97.09(19) . .
O17 Nd1A Nd5 156.6(2) 6_558 .
O66 Nd1A Nd5 75.7(3) . .
Nd2A Nd1A Nd5 113.49(6) . .
Nd2A Nd1A Nd5 162.00(13) 6_558 .
O1A Nd1A Nd5 129.0(6) . 6_558
O72 Nd1A Nd5 39.20(16) . 6_558
O5 Nd1A Nd5 37.09(18) 6_558 6_558
O5 Nd1A Nd5 91.6(2) . 6_558
O17 Nd1A Nd5 156.6(2) . 6_558
O17 Nd1A Nd5 97.09(19) 6_558 6_558
O66 Nd1A Nd5 75.7(3) . 6_558
Nd2A Nd1A Nd5 162.00(13) . 6_558
Nd2A Nd1A Nd5 113.48(6) 6_558 6_558
Nd5 Nd1A Nd5 65.66(6) . 6_558
O1A Nd1A Nd4 94.70(14) . 6_558
O72 Nd1A Nd4 95.76(7) . 6_558
O5 Nd1A Nd4 36.02(18) 6_558 6_558
O5 Nd1A Nd4 133.7(2) . 6_558
O17 Nd1A Nd4 130.5(2) . 6_558
O17 Nd1A Nd4 37.55(19) 6_558 6_558
O66 Nd1A Nd4 99.88(5) . 6_558
Nd2A Nd1A Nd4 121.52(9) . 6_558
Nd2A Nd1A Nd4 61.23(6) 6_558 6_558
Nd5 Nd1A Nd4 124.51(8) . 6_558
Nd5 Nd1A Nd4 59.89(3) 6_558 6_558
O17 Nd2 O55 71.7(3) . .
O17 Nd2 O1 68.8(4) . .
O55 Nd2 O1 127.5(4) . .
O17 Nd2 O83 94.3(4) . .
O55 Nd2 O83 141.4(4) . .
O1 Nd2 O83 74.9(4) . .
O17 Nd2 O33 137.9(3) . .
O55 Nd2 O33 97.3(3) . .
O1 Nd2 O33 135.2(4) . .
O83 Nd2 O33 68.9(4) . .
O17 Nd2 O2 68.3(4) . .
O55 Nd2 O2 70.9(4) . .
O1 Nd2 O2 121.3(5) . .
O83 Nd2 O2 70.5(5) . .
O33 Nd2 O2 69.7(4) . .
O17 Nd2 O13 138.9(3) . .
O55 Nd2 O13 76.2(3) . .
O1 Nd2 O13 115.2(4) . .
O83 Nd2 O13 126.7(4) . .
O33 Nd2 O13 70.5(3) . .
O2 Nd2 O13 123.5(4) . .
O17 Nd2 O75 121.9(3) . .
O55 Nd2 O75 108.5(3) . .
O1 Nd2 O75 67.8(4) . .
O83 Nd2 O75 109.4(4) . .
O33 Nd2 O75 100.2(3) . .
O2 Nd2 O75 169.5(4) . .
O13 Nd2 O75 47.7(3) . .
O17 Nd2 O73 66.1(3) . .
O55 Nd2 O73 62.5(3) . .
O1 Nd2 O73 70.6(3) . .
O83 Nd2 O73 144.6(4) . .
O33 Nd2 O73 145.0(2) . .
O2 Nd2 O73 122.2(4) . .
O13 Nd2 O73 76.7(2) . .
O75 Nd2 O73 64.3(3) . .
O17 Nd2 Nd2 90.5(2) . 6_558
O55 Nd2 Nd2 161.9(2) . 6_558
O1 Nd2 Nd2 38.1(3) . 6_558
O83 Nd2 Nd2 40.1(3) . 6_558
O33 Nd2 Nd2 98.22(18) . 6_558
O2 Nd2 Nd2 106.0(4) . 6_558
O13 Nd2 Nd2 118.03(18) . 6_558
O75 Nd2 Nd2 77.9(2) . 6_558
O73 Nd2 Nd2 107.89(16) . 6_558
O17 Nd2 Nd4 40.4(2) . .
O55 Nd2 Nd4 39.3(2) . .
O1 Nd2 Nd4 88.9(3) . .
O83 Nd2 Nd4 134.2(4) . .
O33 Nd2 Nd4 135.50(18) . .
O2 Nd2 Nd4 83.1(3) . .
O13 Nd2 Nd4 98.98(18) . .
O75 Nd2 Nd4 103.0(2) . .
O73 Nd2 Nd4 39.06(15) . .
Nd2 Nd2 Nd4 123.43(2) 6_558 .
O17 Nd2 Nd7 101.9(2) . .
O55 Nd2 Nd7 36.5(2) . .
O1 Nd2 Nd7 125.8(3) . .
O83 Nd2 Nd7 157.3(3) . .
O33 Nd2 Nd7 88.46(18) . .
O2 Nd2 Nd7 100.7(4) . .
O13 Nd2 Nd7 40.44(18) . .
O75 Nd2 Nd7 75.4(2) . .
O73 Nd2 Nd7 57.95(16) . .
Nd2 Nd2 Nd7 153.210(18) 6_558 .
Nd4 Nd2 Nd7 62.02(2) . .
O33 Nd2A O83 79.6(5) . .
O33 Nd2A O1A 116.0(4) . .
O83 Nd2A O1A 62.2(7) . .
O33 Nd2A O55 106.4(3) . .
O83 Nd2A O55 163.8(5) . .
O1A Nd2A O55 124.8(6) . .
O33 Nd2A O17 162.5(4) . .
O83 Nd2A O17 99.3(5) . .
O1A Nd2A O17 77.8(5) . .
O55 Nd2A O17 70.3(3) . .
O33 Nd2A O2A 89.5(6) . .
O83 Nd2A O2A 79.5(6) . .
O1A Nd2A O2A 126.6(9) . .
O55 Nd2A O2A 85.4(5) . .
O17 Nd2A O2A 73.1(6) . .
O33 Nd2A O13 69.8(3) . .
O83 Nd2A O13 125.2(5) . .
O1A Nd2A O13 91.9(8) . .
O55 Nd2A O13 70.8(3) . .
O17 Nd2A O13 122.7(3) . .
O2A Nd2A O13 141.5(5) . .
O33 Nd2A C6A 73.7(3) . .
O83 Nd2A C6A 95.2(5) . .
O1A Nd2A C6A 150.8(8) . .
O55 Nd2A C6A 72.8(3) . .
O17 Nd2A C6A 89.0(3) . .
O2A Nd2A C6A 24.6(4) . .
O13 Nd2A C6A 116.9(3) . .
O33 Nd2A Nd9 39.2(2) . .
O83 Nd2A Nd9 41.5(4) . .
O1A Nd2A Nd9 84.7(4) . .
O55 Nd2A Nd9 145.4(2) . .
O17 Nd2A Nd9 140.4(2) . .
O2A Nd2A Nd9 90.2(6) . .
O13 Nd2A Nd9 92.82(19) . .
C6A Nd2A Nd9 89.5(3) . .
O33 Nd2A Nd1A 152.9(3) . .
O83 Nd2A Nd1A 82.8(4) . .
O1A Nd2A Nd1A 36.9(3) . .
O55 Nd2A Nd1A 96.1(2) . .
O17 Nd2A Nd1A 41.7(2) . .
O2A Nd2A Nd1A 107.4(5) . .
O13 Nd2A Nd1A 105.0(2) . .
C6A Nd2A Nd1A 128.6(3) . .
Nd9 Nd2A Nd1A 117.83(9) . .
O33 Nd2A Nd2A 97.4(2) . 6_558
O83 Nd2A Nd2A 27.8(4) . 6_558
O1A Nd2A Nd2A 34.4(7) . 6_558
O55 Nd2A Nd2A 155.5(2) . 6_558
O17 Nd2A Nd2A 88.6(2) . 6_558
O2A Nd2A Nd2A 100.8(4) . 6_558
O13 Nd2A Nd2A 113.56(18) . 6_558
C6A Nd2A Nd2A 120.8(3) . 6_558
Nd9 Nd2A Nd2A 58.89(5) . 6_558
Nd1A Nd2A Nd2A 59.36(6) . 6_558
O33 Nd2A Nd6 31.2(2) . .
O83 Nd2A Nd6 102.4(4) . .
O1A Nd2A Nd6 109.3(6) . .
O55 Nd2A Nd6 89.3(2) . .
O17 Nd2A Nd6 158.0(2) . .
O2A Nd2A Nd6 114.4(5) . .
O13 Nd2A Nd6 38.68(17) . .
C6A Nd2A Nd6 92.6(3) . .
Nd9 Nd2A Nd6 61.52(6) . .
Nd1A Nd2A Nd6 138.17(13) . .
Nd2A Nd2A Nd6 109.08(5) 6_558 .
O16 Nd3 O25 119.6(3) . .
O16 Nd3 O47 134.5(3) . .
O25 Nd3 O47 73.8(4) . .
O16 Nd3 O22 70.9(3) . 6_558
O25 Nd3 O22 144.3(3) . 6_558
O47 Nd3 O22 76.3(4) . 6_558
O16 Nd3 O62 67.9(3) . .
O25 Nd3 O62 133.2(3) . .
O47 Nd3 O62 137.3(3) . .
O22 Nd3 O62 82.4(3) 6_558 .
O16 Nd3 O54 131.8(3) . .
O25 Nd3 O54 108.1(3) . .
O47 Nd3 O54 63.9(3) . .
O22 Nd3 O54 74.7(3) 6_558 .
O62 Nd3 O54 75.1(3) . .
O16 Nd3 O12 73.2(2) . .
O25 Nd3 O12 70.0(3) . .
O47 Nd3 O12 72.1(3) . .
O22 Nd3 O12 82.7(2) 6_558 .
O62 Nd3 O12 141.1(3) . .
O54 Nd3 O12 134.0(3) . .
O16 Nd3 O53 68.8(3) . .
O25 Nd3 O53 66.3(3) . .
O47 Nd3 O53 140.0(4) . .
O22 Nd3 O53 139.1(3) 6_558 .
O62 Nd3 O53 77.0(3) . .
O54 Nd3 O53 131.1(3) . .
O12 Nd3 O53 91.6(2) . .
O16 Nd3 O70 124.2(3) . 6_558
O25 Nd3 O70 70.7(3) . 6_558
O47 Nd3 O70 101.3(3) . 6_558
O22 Nd3 O70 135.0(3) 6_558 6_558
O62 Nd3 O70 69.3(3) . 6_558
O54 Nd3 O70 64.8(3) . 6_558
O12 Nd3 O70 140.3(3) . 6_558
O53 Nd3 O70 68.1(3) . 6_558
O16 Nd3 Ni15 33.85(17) . .
O25 Nd3 Ni15 127.9(2) . .
O47 Nd3 Ni15 157.3(4) . .
O22 Nd3 Ni15 81.06(19) 6_558 .
O62 Nd3 Ni15 35.49(19) . .
O54 Nd3 Ni15 108.8(2) . .
O12 Nd3 Ni15 106.50(18) . .
O53 Nd3 Ni15 61.81(18) . .
O70 Nd3 Ni15 93.70(19) 6_558 .
O16 Nd3 Nd11 34.38(19) . .
O25 Nd3 Nd11 138.81(19) . .
O47 Nd3 Nd11 105.2(3) . .
O22 Nd3 Nd11 36.93(19) 6_558 .
O62 Nd3 Nd11 75.80(19) . .
O54 Nd3 Nd11 107.8(2) . .
O12 Nd3 Nd11 70.73(18) . .
O53 Nd3 Nd11 103.14(19) . .
O70 Nd3 Nd11 145.07(18) 6_558 .
Ni15 Nd3 Nd11 54.88(3) . .
O73 Nd4 O23 74.9(3) . .
O73 Nd4 O45 77.3(3) . .
O23 Nd4 O45 73.0(3) . .
O73 Nd4 O5 71.0(3) . .
O23 Nd4 O5 131.9(3) . .
O45 Nd4 O5 67.3(3) . .
O73 Nd4 O55 69.1(3) . .
O23 Nd4 O55 67.3(3) . .
O45 Nd4 O55 133.1(3) . .
O5 Nd4 O55 126.3(3) . .
O73 Nd4 O17 72.0(3) . .
O23 Nd4 O17 130.3(3) . .
O45 Nd4 O17 131.7(3) . .
O5 Nd4 O17 67.8(3) . .
O55 Nd4 O17 66.7(3) . .
O73 Nd4 O12W 137.0(3) . .
O23 Nd4 O12W 134.5(3) . .
O45 Nd4 O12W 134.2(3) . .
O5 Nd4 O12W 93.2(3) . .
O55 Nd4 O12W 92.3(3) . .
O17 Nd4 O12W 65.0(3) . .
O73 Nd4 O77 132.9(3) . .
O23 Nd4 O77 67.2(3) . .
O45 Nd4 O77 115.0(3) . .
O5 Nd4 O77 156.0(3) . .
O55 Nd4 O77 71.1(3) . .
O17 Nd4 O77 113.2(3) . .
O12W Nd4 O77 67.8(3) . .
O73 Nd4 O8 133.9(3) . .
O23 Nd4 O8 116.1(3) . .
O45 Nd4 O8 65.6(3) . .
O5 Nd4 O8 70.1(3) . .
O55 Nd4 O8 156.8(3) . .
O17 Nd4 O8 113.6(3) . .
O12W Nd4 O8 68.8(3) . .
O77 Nd4 O8 88.9(3) . .
O73 Nd4 Nd2 49.66(19) . .
O23 Nd4 Nd2 93.5(2) . .
O45 Nd4 Nd2 126.88(18) . .
O5 Nd4 Nd2 89.40(19) . .
O55 Nd4 Nd2 37.00(19) . .
O17 Nd4 Nd2 36.92(19) . .
O12W Nd4 Nd2 92.0(2) . .
O77 Nd4 Nd2 105.1(3) . .
O8 Nd4 Nd2 150.34(19) . .
O73 Nd4 Nd5 58.82(19) . .
O23 Nd4 Nd5 97.82(18) . .
O45 Nd4 Nd5 36.04(19) . .
O5 Nd4 Nd5 35.01(17) . .
O55 Nd4 Nd5 127.95(19) . .
O17 Nd4 Nd5 95.6(2) . .
O12W Nd4 Nd5 125.4(2) . .
O77 Nd4 Nd5 150.8(3) . .
O8 Nd4 Nd5 75.12(18) . .
Nd2 Nd4 Nd5 100.57(2) . .
O73 Nd4 Nd7 58.38(19) . .
O23 Nd4 Nd7 34.4(2) . .
O45 Nd4 Nd7 98.65(18) . .
O5 Nd4 Nd7 129.33(19) . .
O55 Nd4 Nd7 35.51(19) . .
O17 Nd4 Nd7 96.04(19) . .
O12W Nd4 Nd7 124.0(2) . .
O77 Nd4 Nd7 74.6(3) . .
O8 Nd4 Nd7 150.04(19) . .
Nd2 Nd4 Nd7 59.56(2) . .
Nd5 Nd4 Nd7 107.74(2) . .
O5 Nd5 O45 69.9(3) . .
O5 Nd5 O25 156.5(3) . .
O45 Nd5 O25 119.2(3) . .
O5 Nd5 O41 73.2(3) . .
O45 Nd5 O41 70.5(3) . .
O25 Nd5 O41 129.6(3) . .
O5 Nd5 O72 78.0(4) . .
O45 Nd5 O72 130.7(3) . .
O25 Nd5 O72 80.5(4) . .
O41 Nd5 O72 133.6(3) . .
O5 Nd5 O34 73.2(3) . .
O45 Nd5 O34 135.2(3) . .
O25 Nd5 O34 104.7(3) . .
O41 Nd5 O34 75.3(3) . .
O72 Nd5 O34 61.8(3) . .
O5 Nd5 O7 134.0(3) . .
O45 Nd5 O7 67.8(3) . .
O25 Nd5 O7 65.7(3) . .
O41 Nd5 O7 76.3(3) . .
O72 Nd5 O7 145.9(4) . .
O34 Nd5 O7 130.0(3) . .
O5 Nd5 O12 96.3(3) . .
O45 Nd5 O12 74.9(3) . .
O25 Nd5 O12 68.0(2) . .
O41 Nd5 O12 145.3(3) . .
O72 Nd5 O12 72.6(3) . .
O34 Nd5 O12 134.4(3) . .
O7 Nd5 O12 89.6(2) . .
O5 Nd5 O6 128.2(3) . .
O45 Nd5 O6 124.6(3) . .
O25 Nd5 O6 66.8(2) . .
O41 Nd5 O6 68.7(3) . .
O72 Nd5 O6 104.6(3) . .
O34 Nd5 O6 64.2(3) . .
O7 Nd5 O6 67.4(2) . .
O12 Nd5 O6 134.5(2) . .
O5 Nd5 Ni22 73.4(2) . .
O45 Nd5 Ni22 35.13(19) . .
O25 Nd5 Ni22 127.4(2) . .
O41 Nd5 Ni22 36.26(19) . .
O72 Nd5 Ni22 151.4(3) . .
O34 Nd5 Ni22 109.7(2) . .
O7 Nd5 Ni22 61.72(18) . .
O12 Nd5 Ni22 109.25(17) . .
O6 Nd5 Ni22 94.06(17) . .
O5 Nd5 Nd1A 40.1(2) . .
O45 Nd5 Nd1A 99.27(19) . .
O25 Nd5 Nd1A 117.2(2) . .
O41 Nd5 Nd1A 108.5(2) . .
O72 Nd5 Nd1A 38.5(3) . .
O34 Nd5 Nd1A 65.3(2) . .
O7 Nd5 Nd1A 164.37(19) . .
O12 Nd5 Nd1A 78.20(17) . .
O6 Nd5 Nd1A 128.21(17) . .
Ni22 Nd5 Nd1A 112.99(6) . .
O5 Nd5 Nd4 36.77(19) . .
O45 Nd5 Nd4 37.07(19) . .
O25 Nd5 Nd4 139.5(2) . .
O41 Nd5 Nd4 80.32(19) . .
O72 Nd5 Nd4 97.5(3) . .
O34 Nd5 Nd4 109.8(2) . .
O7 Nd5 Nd4 104.81(19) . .
O12 Nd5 Nd4 72.83(17) . .
O6 Nd5 Nd4 148.98(16) . .
Ni22 Nd5 Nd4 57.99(3) . .
Nd1A Nd5 Nd4 62.44(3) . .
O33 Nd6 O20 69.1(3) . .
O33 Nd6 O14 76.8(3) . .
O20 Nd6 O14 69.9(3) . .
O33 Nd6 O39 152.3(3) . .
O20 Nd6 O39 121.8(3) . .
O14 Nd6 O39 130.2(3) . .
O33 Nd6 O13 74.6(3) . .
O20 Nd6 O13 126.8(3) . .
O14 Nd6 O13 136.1(3) . .
O39 Nd6 O13 79.5(3) . .
O33 Nd6 O32 136.5(3) . .
O20 Nd6 O32 70.4(3) . .
O14 Nd6 O32 75.2(3) . .
O39 Nd6 O32 66.8(3) . .
O13 Nd6 O32 145.6(3) . .
O33 Nd6 O58 73.1(3) . .
O20 Nd6 O58 134.0(3) . .
O14 Nd6 O58 76.8(3) . .
O39 Nd6 O58 103.9(3) . .
O13 Nd6 O58 63.4(3) . .
O32 Nd6 O58 130.0(3) . .
O33 Nd6 O50 94.1(3) . .
O20 Nd6 O50 73.2(3) . .
O14 Nd6 O50 142.9(3) . .
O39 Nd6 O50 68.3(3) . .
O13 Nd6 O50 72.0(3) . .
O32 Nd6 O50 88.8(3) . .
O58 Nd6 O50 135.4(3) . .
O33 Nd6 O26 128.8(3) . .
O20 Nd6 O26 127.1(3) . .
O14 Nd6 O26 68.7(3) . .
O39 Nd6 O26 68.0(3) . .
O13 Nd6 O26 105.9(3) . .
O32 Nd6 O26 68.3(3) . .
O58 Nd6 O26 63.2(3) . .
O50 Nd6 O26 135.8(2) . .
O33 Nd6 Ni23 74.5(2) . .
O20 Nd6 Ni23 35.30(19) . .
O14 Nd6 Ni23 35.39(19) . .
O39 Nd6 Ni23 130.14(19) . .
O13 Nd6 Ni23 149.0(2) . .
O32 Nd6 Ni23 63.37(19) . .
O58 Nd6 Ni23 109.51(18) . .
O50 Nd6 Ni23 107.54(19) . .
O26 Nd6 Ni23 95.55(18) . .
O33 Nd6 Nd9 36.97(19) . .
O20 Nd6 Nd9 35.11(19) . .
O14 Nd6 Nd9 80.52(19) . .
O39 Nd6 Nd9 139.30(19) . .
O13 Nd6 Nd9 95.4(2) . .
O32 Nd6 Nd9 105.45(19) . .
O58 Nd6 Nd9 109.73(19) . .
O50 Nd6 Nd9 71.72(17) . .
O26 Nd6 Nd9 149.21(17) . .
Ni23 Nd6 Nd9 57.09(4) . .
O33 Nd6 Nd2A 27.9(2) . .
O20 Nd6 Nd2A 92.0(2) . .
O14 Nd6 Nd2A 99.4(2) . .
O39 Nd6 Nd2A 125.75(19) . .
O13 Nd6 Nd2A 46.8(2) . .
O32 Nd6 Nd2A 162.35(19) . .
O58 Nd6 Nd2A 62.87(19) . .
O50 Nd6 Nd2A 85.8(2) . .
O26 Nd6 Nd2A 126.02(19) . .
Ni23 Nd6 Nd2A 102.42(7) . .
Nd9 Nd6 Nd2A 56.90(5) . .
O23 Nd7 O55 69.7(3) . .
O23 Nd7 O68 70.5(3) . .
O55 Nd7 O68 75.0(3) . .
O23 Nd7 O24 121.7(3) . .
O55 Nd7 O24 154.0(3) . .
O68 Nd7 O24 129.8(3) . .
O23 Nd7 O58 135.1(3) . .
O55 Nd7 O58 72.5(3) . .
O68 Nd7 O58 77.0(3) . .
O24 Nd7 O58 102.9(3) . .
O23 Nd7 O48 70.9(3) . .
O55 Nd7 O48 136.7(3) . .
O68 Nd7 O48 75.6(3) . .
O24 Nd7 O48 66.3(3) . .
O58 Nd7 O48 129.4(3) . .
O23 Nd7 O13 127.8(3) . .
O55 Nd7 O13 77.2(3) . .
O68 Nd7 O13 136.8(3) . .
O24 Nd7 O13 78.0(3) . .
O58 Nd7 O13 63.4(3) . .
O48 Nd7 O13 143.7(3) . .
O23 Nd7 O49 128.2(3) . .
O55 Nd7 O49 128.0(3) . .
O68 Nd7 O49 70.0(3) . .
O24 Nd7 O49 66.2(3) . .
O58 Nd7 O49 63.1(3) . .
O48 Nd7 O49 67.8(3) . .
O13 Nd7 O49 103.9(3) . .
O23 Nd7 O44 73.7(3) . .
O55 Nd7 O44 94.5(3) . .
O68 Nd7 O44 144.2(3) . .
O24 Nd7 O44 69.6(2) . .
O58 Nd7 O44 133.2(3) . .
O48 Nd7 O44 91.2(3) . .
O13 Nd7 O44 69.9(3) . .
O49 Nd7 O44 135.6(2) . .
O23 Nd7 Ni21 35.3(2) . .
O55 Nd7 Ni21 74.4(2) . .
O68 Nd7 Ni21 36.19(19) . .
O24 Nd7 Ni21 129.35(19) . .
O58 Nd7 Ni21 110.82(19) . .
O48 Nd7 Ni21 63.1(2) . .
O13 Nd7 Ni21 151.3(2) . .
O49 Nd7 Ni21 96.77(19) . .
O44 Nd7 Ni21 108.13(17) . .
O23 Nd7 Nd2 93.6(2) . .
O55 Nd7 Nd2 35.6(2) . .
O68 Nd7 Nd2 107.81(19) . .
O24 Nd7 Nd2 118.51(18) . .
O58 Nd7 Nd2 67.59(19) . .
O48 Nd7 Nd2 162.4(2) . .
O13 Nd7 Nd2 42.32(19) . .
O49 Nd7 Nd2 129.79(18) . .
O44 Nd7 Nd2 75.98(17) . .
Ni21 Nd7 Nd2 108.96(4) . .
O23 Nd7 Nd4 35.6(2) . .
O55 Nd7 Nd4 36.8(2) . .
O68 Nd7 Nd4 79.23(19) . .
O24 Nd7 Nd4 141.41(19) . .
O58 Nd7 Nd4 109.00(19) . .
O48 Nd7 Nd4 106.5(2) . .
O13 Nd7 Nd4 97.3(2) . .
O49 Nd7 Nd4 149.16(18) . .
O44 Nd7 Nd4 72.80(16) . .
Ni21 Nd7 Nd4 56.56(3) . .
Nd2 Nd7 Nd4 58.42(2) . .
O10 Nd8 O22 98.1(3) . .
O10 Nd8 O22 98.1(3) . 6_558
O22 Nd8 O22 98.3(4) . 6_558
O10 Nd8 O66 159.9(5) . .
O22 Nd8 O66 95.0(3) . .
O22 Nd8 O66 95.0(3) 6_558 .
O10 Nd8 O75 100.6(3) . .
O22 Nd8 O75 154.7(3) . .
O22 Nd8 O75 95.8(3) 6_558 .
O66 Nd8 O75 62.8(4) . .
O10 Nd8 O75 100.6(3) . 6_558
O22 Nd8 O75 95.8(3) . 6_558
O22 Nd8 O75 154.7(3) 6_558 6_558
O66 Nd8 O75 62.8(4) . 6_558
O75 Nd8 O75 64.1(4) . 6_558
O10 Nd8 O40 69.0(2) . 6_558
O22 Nd8 O40 66.7(3) . 6_558
O22 Nd8 O40 157.5(3) 6_558 6_558
O66 Nd8 O40 102.8(2) . 6_558
O75 Nd8 O40 104.6(3) . 6_558
O75 Nd8 O40 47.7(3) 6_558 6_558
O10 Nd8 O40 69.0(2) . .
O22 Nd8 O40 157.5(3) . .
O22 Nd8 O40 66.7(3) 6_558 .
O66 Nd8 O40 102.8(2) . .
O75 Nd8 O40 47.7(3) . .
O75 Nd8 O40 104.6(3) 6_558 .
O40 Nd8 O40 121.3(3) 6_558 .
O10 Nd8 Na1 60.1(3) . .
O22 Nd8 Na1 61.1(2) . .
O22 Nd8 Na1 61.1(2) 6_558 .
O66 Nd8 Na1 139.9(4) . .
O75 Nd8 Na1 144.0(2) . .
O75 Nd8 Na1 144.0(2) 6_558 .
O40 Nd8 Na1 96.39(18) 6_558 .
O40 Nd8 Na1 96.39(18) . .
O74 Nd9 O20 78.4(4) . .
O74 Nd9 O20 78.4(4) . 6_558
O20 Nd9 O20 74.6(4) . 6_558
O74 Nd9 O33 69.7(2) . .
O20 Nd9 O33 67.4(3) . .
O20 Nd9 O33 134.1(3) 6_558 .
O74 Nd9 O33 69.7(2) . 6_558
O20 Nd9 O33 134.1(3) . 6_558
O20 Nd9 O33 67.4(3) 6_558 6_558
O33 Nd9 O33 125.9(4) . 6_558
O74 Nd9 O3 134.4(6) . .
O20 Nd9 O3 133.6(3) . .
O20 Nd9 O3 133.6(3) 6_558 .
O33 Nd9 O3 91.9(2) . .
O33 Nd9 O3 91.9(2) 6_558 .
O74 Nd9 O69 135.1(2) . 6_558
O20 Nd9 O69 115.2(3) . 6_558
O20 Nd9 O69 66.1(3) 6_558 6_558
O33 Nd9 O69 155.0(3) . 6_558
O33 Nd9 O69 71.8(3) 6_558 6_558
O3 Nd9 O69 68.1(3) . 6_558
O74 Nd9 O69 135.1(2) . .
O20 Nd9 O69 66.1(3) . .
O20 Nd9 O69 115.2(3) 6_558 .
O33 Nd9 O69 71.7(3) . .
O33 Nd9 O69 155.0(3) 6_558 .
O3 Nd9 O69 68.1(3) . .
O69 Nd9 O69 86.4(4) 6_558 .
O74 Nd9 O83 69.8(6) . .
O20 Nd9 O83 130.7(3) . .
O20 Nd9 O83 130.7(3) 6_558 .
O33 Nd9 O83 66.7(2) . .
O33 Nd9 O83 66.7(2) 6_558 .
O3 Nd9 O83 64.7(5) . .
O69 Nd9 O83 113.9(3) 6_558 .
O69 Nd9 O83 113.9(3) . .
O74 Nd9 Nd2A 59.8(4) . .
O20 Nd9 Nd2A 96.8(2) . .
O20 Nd9 Nd2A 138.2(2) 6_558 .
O33 Nd9 Nd2A 33.0(2) . .
O33 Nd9 Nd2A 94.7(2) 6_558 .
O3 Nd9 Nd2A 81.8(3) . .
O69 Nd9 Nd2A 146.0(2) 6_558 .
O69 Nd9 Nd2A 97.0(2) . .
O83 Nd9 Nd2A 34.53(15) . .
O74 Nd9 Nd2A 59.8(4) . 6_558
O20 Nd9 Nd2A 138.2(2) . 6_558
O20 Nd9 Nd2A 96.8(2) 6_558 6_558
O33 Nd9 Nd2A 94.7(2) . 6_558
O33 Nd9 Nd2A 33.0(2) 6_558 6_558
O3 Nd9 Nd2A 81.8(3) . 6_558
O69 Nd9 Nd2A 97.0(2) 6_558 6_558
O69 Nd9 Nd2A 146.0(2) . 6_558
O83 Nd9 Nd2A 34.53(15) . 6_558
Nd2A Nd9 Nd2A 62.23(11) . 6_558
O74 Nd9 Nd6 60.21(16) . .
O20 Nd9 Nd6 35.3(2) . .
O20 Nd9 Nd6 100.22(19) 6_558 .
O33 Nd9 Nd6 35.04(18) . .
O33 Nd9 Nd6 129.85(19) 6_558 .
O3 Nd9 Nd6 123.49(7) . .
O69 Nd9 Nd6 149.8(2) 6_558 .
O69 Nd9 Nd6 75.1(2) . .
O83 Nd9 Nd6 95.5(2) . .
Nd2A Nd9 Nd6 61.58(6) . .
Nd2A Nd9 Nd6 111.77(7) 6_558 .
O4 Nd10 O39 122.5(3) . .
O4 Nd10 O50 73.7(3) . .
O39 Nd10 O50 71.2(3) . .
O4 Nd10 O29 68.6(3) . .
O39 Nd10 O29 132.8(3) . .
O50 Nd10 O29 142.2(3) . .
O4 Nd10 O11 68.3(3) . .
O39 Nd10 O11 67.5(3) . .
O50 Nd10 O11 89.7(3) . .
O29 Nd10 O11 78.7(2) . .
O4 Nd10 O10 69.6(3) . .
O39 Nd10 O10 145.2(3) . .
O50 Nd10 O10 83.6(3) . .
O29 Nd10 O10 81.5(3) . .
O11 Nd10 O10 137.6(3) . .
O4 Nd10 O15 131.8(3) . .
O39 Nd10 O15 105.2(3) . .
O50 Nd10 O15 133.7(3) . .
O29 Nd10 O15 74.6(2) . .
O11 Nd10 O15 132.9(3) . .
O10 Nd10 O15 75.2(3) . .
O4 Nd10 O40 131.0(3) . .
O39 Nd10 O40 75.8(3) . .
O50 Nd10 O40 71.0(3) . .
O29 Nd10 O40 135.5(3) . .
O11 Nd10 O40 142.4(3) . .
O10 Nd10 O40 73.5(3) . .
O15 Nd10 O40 63.8(3) . .
O4 Nd10 O27 124.4(3) . .
O39 Nd10 O27 68.0(3) . .
O50 Nd10 O27 138.6(3) . .
O29 Nd10 O27 69.7(3) . .
O11 Nd10 O27 68.9(3) . .
O10 Nd10 O27 136.0(3) . .
O15 Nd10 O27 65.7(2) . .
O40 Nd10 O27 104.6(3) . .
O4 Nd10 Ni19 34.4(2) . .
O39 Nd10 Ni19 129.76(19) . .
O50 Nd10 Ni19 107.5(2) . .
O29 Nd10 Ni19 35.68(18) . .
O11 Nd10 Ni19 62.30(19) . .
O10 Nd10 Ni19 80.0(2) . .
O15 Nd10 Ni19 108.56(18) . .
O40 Nd10 Ni19 153.5(2) . .
O27 Nd10 Ni19 93.65(18) . .
O4 Nd10 Nd10 33.7(2) . 6_558
O39 Nd10 Nd10 140.88(19) . 6_558
O50 Nd10 Nd10 71.21(18) . 6_558
O29 Nd10 Nd10 76.26(18) . 6_558
O11 Nd10 Nd10 101.96(19) . 6_558
O10 Nd10 Nd10 36.5(2) . 6_558
O15 Nd10 Nd10 108.32(18) . 6_558
O40 Nd10 Nd10 101.6(2) . 6_558
O27 Nd10 Nd10 145.82(18) . 6_558
Ni19 Nd10 Nd10 54.98(2) . 6_558
O4 Nd10 Nd6 101.8(2) . .
O39 Nd10 Nd6 34.29(18) . .
O50 Nd10 Nd6 37.05(18) . .
O29 Nd10 Nd6 156.75(18) . .
O11 Nd10 Nd6 78.07(17) . .
O10 Nd10 Nd6 115.9(2) . .
O15 Nd10 Nd6 123.05(17) . .
O40 Nd10 Nd6 67.03(19) . .
O27 Nd10 Nd6 102.24(18) . .
Ni19 Nd10 Nd6 128.14(4) . .
Nd10 Nd10 Nd6 108.013(14) 6_558 .
O16 Nd11 O24 120.5(3) . .
O16 Nd11 O28 69.8(3) . .
O24 Nd11 O28 131.9(3) . .
O16 Nd11 O22 71.4(3) . 6_558
O24 Nd11 O22 143.5(3) . 6_558
O28 Nd11 O22 84.3(3) . 6_558
O16 Nd11 O40 130.9(3) . .
O24 Nd11 O40 76.2(3) . .
O28 Nd11 O40 136.1(3) . .
O22 Nd11 O40 71.9(3) 6_558 .
O16 Nd11 O35 68.4(3) . .
O24 Nd11 O35 67.7(3) . .
O28 Nd11 O35 76.1(3) . .
O22 Nd11 O35 139.2(3) 6_558 .
O40 Nd11 O35 143.5(3) . .
O16 Nd11 O15 132.6(3) . .
O24 Nd11 O15 106.5(3) . .
O28 Nd11 O15 74.5(2) . .
O22 Nd11 O15 75.0(3) 6_558 .
O40 Nd11 O15 64.0(3) . .
O35 Nd11 O15 130.8(3) . .
O16 Nd11 O44 72.6(2) . .
O24 Nd11 O44 71.6(2) . .
O28 Nd11 O44 142.3(2) . .
O22 Nd11 O44 81.3(3) 6_558 .
O40 Nd11 O44 70.7(3) . .
O35 Nd11 O44 92.8(3) . .
O15 Nd11 O44 133.3(2) . .
O16 Nd11 O56 125.6(3) . .
O24 Nd11 O56 68.8(2) . .
O28 Nd11 O56 69.0(2) . .
O22 Nd11 O56 135.9(2) 6_558 .
O40 Nd11 O56 103.4(3) . .
O35 Nd11 O56 68.4(3) . .
O15 Nd11 O56 64.6(3) . .
O44 Nd11 O56 140.2(2) . .
O16 Nd11 Ni15 34.40(18) . .
O24 Nd11 Ni15 128.50(19) . .
O28 Nd11 Ni15 36.67(18) . .
O22 Nd11 Ni15 82.00(18) 6_558 .
O40 Nd11 Ni15 153.9(2) . .
O35 Nd11 Ni15 60.98(18) . .
O15 Nd11 Ni15 109.12(17) . .
O44 Nd11 Ni15 106.51(17) . .
O56 Nd11 Ni15 94.76(17) . .
O16 Nd11 Nd3 34.65(18) . .
O24 Nd11 Nd3 139.27(18) . .
O28 Nd11 Nd3 78.10(19) . .
O22 Nd11 Nd3 37.19(18) 6_558 .
O40 Nd11 Nd3 101.0(2) . .
O35 Nd11 Nd3 103.02(18) . .
O15 Nd11 Nd3 108.38(18) . .
O44 Nd11 Nd3 69.37(17) . .
O56 Nd11 Nd3 147.12(17) . .
Ni15 Nd11 Nd3 55.74(3) . .
O16 Nd11 Nd7 99.90(18) . .
O24 Nd11 Nd7 33.44(18) . .
O28 Nd11 Nd7 154.60(19) . .
O22 Nd11 Nd7 115.20(18) 6_558 .
O40 Nd11 Nd7 68.4(2) . .
O35 Nd11 Nd7 78.50(18) . .
O15 Nd11 Nd7 124.57(17) . .
O44 Nd11 Nd7 38.18(17) . .
O56 Nd11 Nd7 102.24(17) . .
Ni15 Nd11 Nd7 125.97(3) . .
Nd3 Nd11 Nd7 107.05(2) . .
O54 Ni12 O70 84.2(3) . .
O54 Ni12 O70 84.2(3) . 6_558
O70 Ni12 O70 83.9(5) . 6_558
O54 Ni12 O46 98.5(3) . 6_558
O70 Ni12 O46 92.5(3) . 6_558
O70 Ni12 O46 175.3(3) 6_558 6_558
O54 Ni12 O46 98.5(3) . .
O70 Ni12 O46 175.3(3) . .
O70 Ni12 O46 92.5(3) 6_558 .
O46 Ni12 O46 91.0(5) 6_558 .
O54 Ni12 N10 162.5(5) . .
O70 Ni12 N10 82.8(4) . .
O70 Ni12 N10 82.8(4) 6_558 .
O46 Ni12 N10 93.8(3) 6_558 .
O46 Ni12 N10 93.8(3) . .
O15 Ni13 O63 97.6(3) . .
O15 Ni13 O19 99.1(3) . .
O63 Ni13 O19 92.1(3) . .
O15 Ni13 O56 83.7(3) . .
O63 Ni13 O56 91.3(3) . .
O19 Ni13 O56 175.3(3) . .
O15 Ni13 O27 85.2(3) . .
O63 Ni13 O27 174.3(4) . .
O19 Ni13 O27 92.3(3) . .
O56 Ni13 O27 84.1(3) . .
O15 Ni13 N7 161.9(4) . .
O63 Ni13 N7 94.5(4) . .
O19 Ni13 N7 93.8(4) . .
O56 Ni13 N7 82.7(4) . .
O27 Ni13 N7 81.6(4) . .
O34 Ni14 O6 85.1(3) . 6_558
O34 Ni14 O6 85.1(3) . .
O6 Ni14 O6 85.5(4) 6_558 .
O34 Ni14 O30 98.8(3) . 6_558
O6 Ni14 O30 89.0(3) 6_558 6_558
O6 Ni14 O30 172.9(3) . 6_558
O34 Ni14 O30 98.8(3) . .
O6 Ni14 O30 172.9(3) 6_558 .
O6 Ni14 O30 89.0(3) . .
O30 Ni14 O30 96.2(5) 6_558 .
O34 Ni14 N9 161.8(5) . .
O6 Ni14 N9 81.6(4) 6_558 .
O6 Ni14 N9 81.6(4) . .
O30 Ni14 N9 93.3(3) 6_558 .
O30 Ni14 N9 93.3(3) . .
O16 Ni15 O51 96.4(3) . .
O16 Ni15 O36 94.7(3) . .
O51 Ni15 O36 84.4(3) . .
O16 Ni15 O62 84.6(3) . .
O51 Ni15 O62 178.9(3) . .
O36 Ni15 O62 95.0(3) . .
O16 Ni15 N4 160.8(4) . .
O51 Ni15 N4 97.9(4) . .
O36 Ni15 N4 99.3(4) . .
O62 Ni15 N4 81.2(4) . .
O16 Ni15 O28 84.6(3) . .
O51 Ni15 O28 94.1(3) . .
O36 Ni15 O28 178.4(3) . .
O62 Ni15 O28 86.5(3) . .
N4 Ni15 O28 81.7(3) . .
O16 Ni15 Nd11 42.3(2) . .
O51 Ni15 Nd11 87.8(2) . .
O36 Ni15 Nd11 135.1(2) . .
O62 Ni15 Nd11 93.3(2) . .
N4 Ni15 Nd11 125.7(3) . .
O28 Ni15 Nd11 44.0(2) . .
O16 Ni15 Nd3 41.9(2) . .
O51 Ni15 Nd3 136.3(2) . .
O36 Ni15 Nd3 86.5(2) . .
O62 Ni15 Nd3 44.5(2) . .
N4 Ni15 Nd3 125.7(3) . .
O28 Ni15 Nd3 94.0(2) . .
Nd11 Ni15 Nd3 69.38(3) . .
O60 Ni16 O11 174.1(3) . .
O60 Ni16 O32 88.7(3) . .
O11 Ni16 O32 97.0(3) . .
O60 Ni16 O18 87.8(3) . .
O11 Ni16 O18 86.4(3) . .
O32 Ni16 O18 174.8(3) . .
O60 Ni16 O39 98.8(3) . .
O11 Ni16 O39 83.3(3) . .
O32 Ni16 O39 84.2(3) . .
O18 Ni16 O39 100.1(3) . .
O60 Ni16 N1 96.4(4) . .
O11 Ni16 N1 83.0(4) . .
O32 Ni16 N1 82.7(3) . .
O18 Ni16 N1 93.8(4) . .
O39 Ni16 N1 159.8(4) . .
O53 Ni17 O7 97.9(3) . .
O53 Ni17 O43 172.5(3) . .
O7 Ni17 O43 87.8(3) . .
O53 Ni17 O42 87.7(3) . 6_558
O7 Ni17 O42 173.9(4) . 6_558
O43 Ni17 O42 86.4(4) . 6_558
O53 Ni17 O25 83.8(3) . .
O7 Ni17 O25 82.6(3) . .
O43 Ni17 O25 101.8(3) . .
O42 Ni17 O25 100.2(3) 6_558 .
O53 Ni17 N6 83.0(4) . .
O7 Ni17 N6 81.4(4) . .
O43 Ni17 N6 93.1(4) . .
O42 Ni17 N6 97.3(4) 6_558 .
O25 Ni17 N6 157.6(4) . .
O58 Ni18 O26 84.5(3) . .
O58 Ni18 O49 83.6(3) . .
O26 Ni18 O49 85.2(3) . .
O58 Ni18 O38 96.2(3) . .
O26 Ni18 O38 89.1(3) . .
O49 Ni18 O38 174.3(3) . .
O58 Ni18 N11 161.3(4) . .
O26 Ni18 N11 81.8(4) . .
O49 Ni18 N11 82.6(4) . .
O38 Ni18 N11 96.3(4) . .
O58 Ni18 O21 100.5(3) . .
O26 Ni18 O21 170.6(3) . .
O49 Ni18 O21 87.4(3) . .
O38 Ni18 O21 98.2(3) . .
N11 Ni18 O21 91.4(4) . .
O4 Ni19 O31 95.3(3) . .
O4 Ni19 O31 95.3(3) . 6_558
O31 Ni19 O31 84.5(5) . 6_558
O4 Ni19 O29 84.8(3) . .
O31 Ni19 O29 94.6(3) . .
O31 Ni19 O29 179.1(3) 6_558 .
O4 Ni19 O29 84.8(3) . 6_558
O31 Ni19 O29 179.1(3) . 6_558
O31 Ni19 O29 94.6(3) 6_558 6_558
O29 Ni19 O29 86.3(4) . 6_558
O4 Ni19 N12 161.2(5) . .
O31 Ni19 N12 98.6(4) . .
O31 Ni19 N12 98.6(4) 6_558 .
O29 Ni19 N12 81.5(3) . .
O29 Ni19 N12 81.5(3) 6_558 .
O4 Ni19 Nd10 42.13(16) . .
O31 Ni19 Nd10 86.4(2) . .
O31 Ni19 Nd10 135.2(2) 6_558 .
O29 Ni19 Nd10 44.7(2) . .
O29 Ni19 Nd10 94.2(2) 6_558 .
N12 Ni19 Nd10 126.2(3) . .
O4 Ni19 Nd10 42.13(16) . 6_558
O31 Ni19 Nd10 135.2(2) . 6_558
O31 Ni19 Nd10 86.4(2) 6_558 6_558
O29 Ni19 Nd10 94.2(2) . 6_558
O29 Ni19 Nd10 44.7(2) 6_558 6_558
N12 Ni19 Nd10 126.2(3) . 6_558
Nd10 Ni19 Nd10 70.04(5) . 6_558
O48 Ni20 O52 89.1(4) . .
O48 Ni20 O35 97.3(3) . .
O52 Ni20 O35 172.6(3) . .
O48 Ni20 O37 174.9(4) . .
O52 Ni20 O37 86.2(4) . .
O35 Ni20 O37 87.4(3) . .
O48 Ni20 O24 82.7(3) . .
O52 Ni20 O24 100.5(3) . .
O35 Ni20 O24 84.1(3) . .
O37 Ni20 O24 99.9(3) . .
O48 Ni20 N2 83.1(4) . .
O52 Ni20 N2 94.1(4) . .
O35 Ni20 N2 83.0(4) . .
O37 Ni20 N2 95.5(4) . .
O24 Ni20 N2 159.4(4) . .
O67 Ni21 O23 82.9(6) . .
O67 Ni21 N8 105.4(6) . .
O23 Ni21 N8 164.5(4) . .
O67 Ni21 O77 74.1(7) . .
O23 Ni21 O77 86.7(4) . .
N8 Ni21 O77 83.1(4) . .
O67 Ni21 O68 159.2(6) . .
O23 Ni21 O68 86.1(3) . .
N8 Ni21 O68 81.8(4) . .
O77 Ni21 O68 87.8(4) . .
O67 Ni21 O61 106.4(6) . .
O23 Ni21 O61 96.0(3) . .
N8 Ni21 O61 94.1(4) . .
O77 Ni21 O61 177.3(4) . .
O68 Ni21 O61 92.2(4) . .
O67 Ni21 Nd7 125.7(6) . .
O23 Ni21 Nd7 43.0(2) . .
N8 Ni21 Nd7 126.1(3) . .
O77 Ni21 Nd7 94.4(3) . .
O68 Ni21 Nd7 44.3(2) . .
O61 Ni21 Nd7 87.5(3) . .
O79 Ni22 O8 93.0(5) . .
O79 Ni22 O59 85.4(5) . .
O8 Ni22 O59 178.1(4) . .
O79 Ni22 O45 105.0(4) . .
O8 Ni22 O45 85.4(3) . .
O59 Ni22 O45 94.2(3) . .
O79 Ni22 N3 89.3(5) . .
O8 Ni22 N3 83.3(4) . .
O59 Ni22 N3 97.6(4) . .
O45 Ni22 N3 162.2(4) . .
O79 Ni22 O41 169.2(4) . .
O8 Ni22 O41 88.2(3) . .
O59 Ni22 O41 93.6(3) . .
O45 Ni22 O41 85.8(3) . .
N3 Ni22 O41 80.1(4) . .
O79 Ni22 Nd5 146.6(4) . .
O8 Ni22 Nd5 93.7(2) . .
O59 Ni22 Nd5 87.2(3) . .
O45 Ni22 Nd5 43.2(2) . .
N3 Ni22 Nd5 124.0(3) . .
O41 Ni22 Nd5 43.9(2) . .
O69 Ni23 O20 84.7(4) . .
O69 Ni23 O14 90.9(4) . .
O20 Ni23 O14 86.7(3) . .
O69 Ni23 O57 176.4(4) . .
O20 Ni23 O57 93.2(3) . .
O14 Ni23 O57 91.8(3) . .
O69 Ni23 N5 81.8(4) . .
O20 Ni23 N5 160.9(4) . .
O14 Ni23 N5 80.2(4) . .
O57 Ni23 N5 100.9(4) . .
O69 Ni23 O1W 92.8(5) . .
O20 Ni23 O1W 102.9(5) . .
O14 Ni23 O1W 170.0(5) . .
O57 Ni23 O1W 84.8(5) . .
N5 Ni23 O1W 91.2(6) . .
O69 Ni23 Nd6 94.4(3) . .
O20 Ni23 Nd6 43.7(2) . .
O14 Ni23 Nd6 44.0(2) . .
O57 Ni23 Nd6 86.0(2) . .
N5 Ni23 Nd6 124.1(3) . .
O1W Ni23 Nd6 144.6(4) . .
O84 Ni24 O84 180.0(7) . 5_668
O84 Ni24 O8W 90.000(1) . .
O84 Ni24 O8W 90.000(1) 5_668 .
O84 Ni24 O8W 90.000(1) . 5_668
O84 Ni24 O8W 90.000(1) 5_668 5_668
O8W Ni24 O8W 180.0 . 5_668
O84 Ni24 O86 56.7(7) . .
O84 Ni24 O86 123.3(7) 5_668 .
O8W Ni24 O86 90.000(9) . .
O8W Ni24 O86 90.000(9) 5_668 .
O84 Ni24 O86 123.3(7) . 5_668
O84 Ni24 O86 56.7(7) 5_668 5_668
O8W Ni24 O86 90.000(9) . 5_668
O8W Ni24 O86 90.000(10) 5_668 5_668
O86 Ni24 O86 180.0(7) . 5_668
Nd1 O1 Nd2 111.2(4) . .
Nd1 O1 Nd2 111.2(4) . 6_558
Nd2 O1 Nd2 103.9(6) . 6_558
C6A O2 Nd2 133.9(11) . .
Nd2A O1A Nd2A 111.1(13) . 6_558
Nd2A O1A Nd1A 106.8(6) . .
Nd2A O1A Nd1A 106.8(6) 6_558 .
C6A O2A Nd2A 104.2(11) . .
C203 O3 Nd9 162.4(13) . .
Ni19 O4 Nd10 103.5(3) . .
Ni19 O4 Nd10 103.5(3) . 6_558
Nd10 O4 Nd10 112.6(4) . 6_558
Nd1 O5 Nd5 122.2(3) . .
Nd1 O5 Nd4 110.8(3) . .
Nd5 O5 Nd4 108.2(3) . .
Nd5 O5 Nd1A 102.8(3) . .
Nd4 O5 Nd1A 107.0(3) . .
C34 O6 Ni14 117.2(8) . .
C34 O6 Nd5 140.9(8) . .
Ni14 O6 Nd5 100.7(3) . .
C21 O7 Ni17 114.3(8) . .
C21 O7 Nd5 139.5(8) . .
Ni17 O7 Nd5 103.4(3) . .
C10 O8 Ni22 116.1(8) . .
C10 O8 Nd4 141.3(8) . .
Ni22 O8 Nd4 101.6(3) . .
Nd8 O10 Nd10 117.2(3) . .
Nd8 O10 Nd10 117.2(3) . 6_558
Nd10 O10 Nd10 107.1(4) . 6_558
C2 O11 Ni16 114.0(8) . .
C2 O11 Nd10 139.3(8) . .
Ni16 O11 Nd10 103.9(3) . .
C5A O12 Nd3 136.5(7) . .
C5A O12 Nd5 116.2(6) . .
Nd3 O12 Nd5 107.0(3) . .
C2A O13 Nd6 121.3(7) . .
C2A O13 Nd7 118.8(7) . .
Nd6 O13 Nd7 111.8(3) . .
C2A O13 Nd2 97.6(7) . .
Nd6 O13 Nd2 103.8(3) . .
Nd7 O13 Nd2 97.2(3) . .
C2A O13 Nd2A 106.6(7) . .
Nd6 O13 Nd2A 94.5(3) . .
Nd7 O13 Nd2A 96.7(3) . .
C19 O14 Ni23 118.9(8) . .
C19 O14 Nd6 140.0(8) . .
Ni23 O14 Nd6 100.6(3) . .
Ni13 O15 Nd10 105.0(3) . .
Ni13 O15 Nd11 105.7(3) . .
Nd10 O15 Nd11 112.0(3) . .
Ni15 O16 Nd11 103.3(3) . .
Ni15 O16 Nd3 104.2(3) . .
Nd11 O16 Nd3 111.0(3) . .
Nd2 O17 Nd1 111.2(4) . .
Nd2 O17 Nd4 102.7(3) . .
Nd1 O17 Nd4 108.9(3) . .
Nd2A O17 Nd4 108.1(3) . .
Nd2A O17 Nd1A 99.8(3) . .
Nd4 O17 Nd1A 104.1(3) . .
C27 O18 Ni16 121.9(8) . .
C40 O19 Ni13 123.2(8) . .
Ni23 O20 Nd9 106.4(3) . .
Ni23 O20 Nd6 101.0(3) . .
Nd9 O20 Nd6 109.6(3) . .
C32 O21 Ni18 124.2(8) . .
Nd8 O22 Nd11 119.1(3) . 6_558
Nd8 O22 Nd3 118.8(3) . 6_558
Nd11 O22 Nd3 105.9(3) 6_558 6_558
Ni21 O23 Nd7 101.7(3) . .
Ni21 O23 Nd4 103.8(3) . .
Nd7 O23 Nd4 110.0(3) . .
Ni20 O24 Nd11 103.5(3) . .
Ni20 O24 Nd7 104.4(3) . .
Nd11 O24 Nd7 113.4(3) . .
Ni17 O25 Nd3 104.3(3) . .
Ni17 O25 Nd5 106.5(3) . .
Nd3 O25 Nd5 114.7(3) . .
C4A O26 Ni18 117.6(9) . .
C4A O26 Nd6 140.4(8) . .
Ni18 O26 Nd6 101.8(3) . .
C27 O27 Ni13 115.6(7) . .
C27 O27 Nd10 143.1(8) . .
Ni13 O27 Nd10 100.1(3) . .
C13 O28 Ni15 115.6(8) . .
C13 O28 Nd11 143.4(8) . .
Ni15 O28 Nd11 99.4(3) . .
C40 O29 Ni19 117.4(8) . .
C40 O29 Nd10 140.7(8) . .
Ni19 O29 Nd10 99.6(3) . .
C11A O30 Ni14 123.5(8) . .
C2 O31 Ni19 124.2(8) . .
C3 O32 Ni16 114.9(8) . .
C3 O32 Nd6 140.6(8) . .
Ni16 O32 Nd6 104.3(3) . .
Nd2A O33 Nd6 121.0(4) . .
Nd6 O33 Nd2 111.0(3) . .
Nd2A O33 Nd9 107.8(3) . .
Nd6 O33 Nd9 108.0(3) . .
Nd2 O33 Nd9 108.5(3) . .
Ni14 O34 Nd5 106.0(3) . .
Ni14 O34 Nd5 106.0(3) . 6_558
Nd5 O34 Nd5 112.8(4) . 6_558
C8 O35 Ni20 115.0(8) . .
C8 O35 Nd11 141.0(8) . .
Ni20 O35 Nd11 103.2(3) . .
C24 O36 Ni15 123.4(8) . .
C25 O37 Ni20 121.6(9) . .
C19 O38 Ni18 125.9(8) . .
Ni16 O39 Nd10 103.8(3) . .
Ni16 O39 Nd6 103.2(3) . .
Nd10 O39 Nd6 112.4(3) . .
C2A O40 Nd11 121.1(7) . .
C2A O40 Nd10 123.9(7) . .
Nd11 O40 Nd10 111.9(3) . .
C2A O40 Nd8 86.5(7) . .
Nd11 O40 Nd8 102.2(3) . .
Nd10 O40 Nd8 99.9(3) . .
C11A O41 Ni22 115.9(8) . .
C11A O41 Nd5 142.2(8) . .
Ni22 O41 Nd5 99.9(3) . .
C35 O42 Ni17 122.4(8) . 6_558
C34 O43 Ni17 120.6(8) . .
C5A O44 Nd11 138.0(6) . .
C5A O44 Nd7 116.6(6) . .
Nd11 O44 Nd7 105.4(3) . .
Ni22 O45 Nd5 101.7(3) . .
Ni22 O45 Nd4 105.8(3) . .
Nd5 O45 Nd4 106.9(3) . .
C16 O46 Ni12 124.3(7) . .
C1A O47 Nd3 122.2(3) . 6_558
C1A O47 Nd3 122.2(3) . .
Nd3 O47 Nd3 114.3(4) 6_558 .
C6 O48 Ni20 114.0(8) . .
C6 O48 Nd7 139.3(8) . .
Ni20 O48 Nd7 105.1(4) . .
C38 O49 Ni18 114.5(8) . .
C38 O49 Nd7 143.4(8) . .
Ni18 O49 Nd7 100.9(3) . .
C3A O50 Nd10 133.3(8) . .
C3A O50 Nd6 118.2(8) . .
Nd10 O50 Nd6 107.8(3) . .
C8 O51 Ni15 122.8(8) . .
C38 O52 Ni20 121.6(8) . .
C24 O53 Ni17 115.2(8) . .
C24 O53 Nd3 140.7(8) . .
Ni17 O53 Nd3 103.7(3) . .
Ni12 O54 Nd3 105.2(3) . 6_558
Ni12 O54 Nd3 105.2(3) . .
Nd3 O54 Nd3 111.6(4) 6_558 .
Nd2 O55 Nd7 107.9(3) . .
Nd2A O55 Nd7 115.3(3) . .
Nd2 O55 Nd4 103.7(3) . .
Nd2A O55 Nd4 110.4(3) . .
Nd7 O55 Nd4 107.7(3) . .
C25 O56 Ni13 115.0(8) . .
C25 O56 Nd11 142.0(8) . .
Ni13 O56 Nd11 101.7(3) . .
C3 O57 Ni23 125.7(8) . .
O10W Na2 O4W 113.3(5) . .
O10W Na2 O4W 113.3(5) . 2_655
O4W Na2 O4W 133.5(9) . 2_655
Ni18 O58 Nd7 107.6(4) . .
Ni18 O58 Nd6 106.6(4) . .
Nd7 O58 Nd6 112.9(3) . .
C21 O59 Ni22 125.6(9) . .
C4A O60 Ni16 122.9(9) . .
C6 O61 Ni21 123.7(9) . .
C16 O62 Ni15 115.6(8) . .
C16 O62 Nd3 142.7(8) . .
Ni15 O62 Nd3 100.0(3) . .
C13 O63 Ni13 126.1(8) . .
C1A O66 Nd8 117.6(12) . .
C1A O66 Nd1A 89.1(11) . .
Nd8 O66 Nd1A 153.3(7) . .
C202 O67 Ni21 142.6(13) . .
C32 O68 Ni21 117.8(8) . .
C32 O68 Nd7 139.6(8) . .
Ni21 O68 Nd7 99.6(3) . .
C18 O69 Ni23 116.1(10) . .
C18 O69 Nd9 142.6(10) . .
Ni23 O69 Nd9 100.7(3) . .
C35 O70 Ni12 115.0(8) . .
C35 O70 Nd3 142.2(8) . 6_558
Ni12 O70 Nd3 101.8(3) . 6_558
C1A O72 Nd1A 104.9(11) . .
C1A O72 Nd5 115.5(5) . 6_558
Nd1A O72 Nd5 102.3(4) . 6_558
C1A O72 Nd5 115.5(5) . .
Nd1A O72 Nd5 102.3(4) . .
Nd5 O72 Nd5 113.8(5) 6_558 .
C5A O73 Nd4 126.1(7) . .
C5A O73 Nd2 131.8(7) . .
Nd4 O73 Nd2 91.3(2) . .
C3A O74 Nd9 124.9(14) . .
C2A O75 Nd8 106.7(8) . .
C2A O75 Nd2 97.2(8) . .
Nd8 O75 Nd2 156.0(4) . .
C29 O77 Ni21 114.6(9) . .
C29 O77 Nd4 145.0(10) . .
Ni21 O77 Nd4 99.4(4) . .
N11 C1X C4A 115.3(11) . .
N11 C1X H1XA 108.5 . .
C4A C1X H1XA 108.5 . .
N11 C1X H1XB 108.5 . .
C4A C1X H1XB 108.5 . .
H1XA C1X H1XB 107.5 . .
C202 O79 Ni22 126.5(9) . .
Nd2A O83 Nd2A 124.5(8) . 6_558
Nd2 O83 Nd2 99.7(6) . 6_558
Nd2A O83 Nd9 103.9(5) . .
Nd2A O83 Nd9 103.9(5) 6_558 .
Nd2 O83 Nd9 107.3(5) . .
Nd2 O83 Nd9 107.3(5) 6_558 .
C1 N1 C4 111.9(10) . .
C1 N1 Ni16 104.7(7) . .
C4 N1 Ni16 107.2(7) . .
C7 N2 C5 112.9(12) . .
C7 N2 Ni20 109.6(8) . .
C5 N2 Ni20 105.5(8) . .
C12 N3 C9 108.8(12) . .
C12 N3 Ni22 108.2(8) . .
C9 N3 Ni22 107.0(8) . .
C14 N4 C15 112.9(10) . .
C14 N4 Ni15 105.3(7) . .
C15 N4 Ni15 106.9(7) . .
C20 N5 C17 115.7(12) . .
C20 N5 Ni23 109.7(8) . .
C17 N5 Ni23 107.1(9) . .
C22 N6 C23 111.1(10) . .
C22 N6 Ni17 107.7(8) . .
C23 N6 Ni17 107.8(7) . .
C28 N7 C26 111.9(10) . .
C28 N7 Ni13 107.7(8) . .
C26 N7 Ni13 105.5(8) . .
C30 N8 C31 112.7(10) . .
C30 N8 Ni21 108.1(9) . .
C31 N8 Ni21 105.8(7) . .
C33 N9 C33 116.1(14) . 6_558
C33 N9 Ni14 106.4(8) . .
C33 N9 Ni14 106.4(8) 6_558 .
C36 N10 C36 111.9(13) 6_558 .
C36 N10 Ni12 107.7(7) 6_558 .
C36 N10 Ni12 107.7(7) . .
C1X N11 C37 112.3(10) . .
C1X N11 Ni18 106.8(8) . .
C37 N11 Ni18 104.7(8) . .
C39 N12 C39 109.3(14) 6_558 .
C39 N12 Ni19 109.1(8) 6_558 .
C39 N12 Ni19 109.1(8) . .
N1 C1 C2 115.2(10) . .
N1 C1 H1A 108.5 . .
C2 C1 H1A 108.5 . .
N1 C1 H1B 108.5 . .
C2 C1 H1B 108.5 . .
H1A C1 H1B 107.5 . .
O31 C2 O11 124.8(12) . .
O31 C2 C1 118.1(11) . .
O11 C2 C1 117.0(11) . .
O57 C3 O32 122.3(12) . .
O57 C3 C4 119.5(11) . .
O32 C3 C4 118.2(11) . .
C3 C4 N1 114.1(10) . .
C3 C4 H4A 108.7 . .
N1 C4 H4A 108.7 . .
C3 C4 H4B 108.7 . .
N1 C4 H4B 108.7 . .
H4A C4 H4B 107.6 . .
C6 C5 N2 115.3(13) . .
C6 C5 H5A 108.4 . .
N2 C5 H5A 108.4 . .
C6 C5 H5B 108.4 . .
N2 C5 H5B 108.4 . .
H5A C5 H5B 107.5 . .
O61 C6 O48 125.1(12) . .
O61 C6 C5 116.1(13) . .
O48 C6 C5 118.8(12) . .
N2 C7 C8 111.5(11) . .
N2 C7 H7A 109.3 . .
C8 C7 H7A 109.3 . .
N2 C7 H7B 109.3 . .
C8 C7 H7B 109.3 . .
H7A C7 H7B 108.0 . .
O51 C8 O35 124.7(12) . .
O51 C8 C7 116.5(11) . .
O35 C8 C7 118.8(11) . .
N3 C9 C10 114.3(12) . .
N3 C9 H9A 108.7 . .
C10 C9 H9A 108.7 . .
N3 C9 H9B 108.7 . .
C10 C9 H9B 108.7 . .
H9A C9 H9B 107.6 . .
O80 C10 O8 123.3(14) . .
O80 C10 C9 119.8(14) . .
O8 C10 C9 116.7(13) . .
N3 C12 C11A 110.2(11) . .
N3 C12 H12A 109.6 . .
C11A C12 H12A 109.6 . .
N3 C12 H12B 109.6 . .
C11A C12 H12B 109.6 . .
H12A C12 H12B 108.1 . .
O63 C13 O28 124.3(12) . .
O63 C13 C14 120.1(11) . .
O28 C13 C14 115.6(12) . .
C13 C14 N4 118.4(11) . .
C13 C14 H14A 107.7 . .
N4 C14 H14A 107.7 . .
C13 C14 H14B 107.7 . .
N4 C14 H14B 107.7 . .
H14A C14 H14B 107.1 . .
C16 C15 N4 113.5(10) . .
C16 C15 H15A 108.9 . .
N4 C15 H15A 108.9 . .
C16 C15 H15B 108.9 . .
N4 C15 H15B 108.9 . .
H15A C15 H15B 107.7 . .
O46 C16 O62 124.4(11) . .
O46 C16 C15 117.0(11) . .
O62 C16 C15 118.3(11) . .
C18 C17 N5 113.4(12) . .
C18 C17 H17A 108.9 . .
N5 C17 H17A 108.9 . .
C18 C17 H17B 108.9 . .
N5 C17 H17B 108.9 . .
H17A C17 H17B 107.7 . .
O9 C18 O69 124.8(16) . .
O9 C18 C17 117.0(14) . .
O69 C18 C17 118.2(14) . .
O38 C19 O14 127.6(12) . .
O38 C19 C20 116.4(11) . .
O14 C19 C20 115.9(11) . .
N5 C20 C19 110.2(11) . .
N5 C20 H20A 109.6 . .
C19 C20 H20A 109.6 . .
N5 C20 H20B 109.6 . .
C19 C20 H20B 109.6 . .
H20A C20 H20B 108.1 . .
O59 C21 O7 124.1(13) . .
O59 C21 C22 118.3(12) . .
O7 C21 C22 117.5(12) . .
N6 C22 C21 113.3(11) . .
N6 C22 H22A 108.9 . .
C21 C22 H22A 108.9 . .
N6 C22 H22B 108.9 . .
C21 C22 H22B 108.9 . .
H22A C22 H22B 107.7 . .
C24 C23 N6 109.9(11) . .
C24 C23 H23A 109.7 . .
N6 C23 H23A 109.7 . .
C24 C23 H23B 109.7 . .
N6 C23 H23B 109.7 . .
H23A C23 H23B 108.2 . .
O53 C24 O36 124.6(12) . .
O53 C24 C23 119.8(12) . .
O36 C24 C23 115.5(12) . .
O56 C25 O37 126.0(12) . .
O56 C25 C26 118.0(13) . .
O37 C25 C26 116.0(13) . .
C25 C26 N7 112.3(11) . .
C25 C26 H26A 109.1 . .
N7 C26 H26A 109.1 . .
C25 C26 H26B 109.1 . .
N7 C26 H26B 109.1 . .
H26A C26 H26B 107.9 . .
O18 C27 O27 123.8(11) . .
O18 C27 C28 118.5(12) . .
O27 C27 C28 117.6(11) . .
C27 C28 N7 111.8(11) . .
C27 C28 H28A 109.3 . .
N7 C28 H28A 109.3 . .
C27 C28 H28B 109.3 . .
N7 C28 H28B 109.3 . .
H28A C28 H28B 107.9 . .
O77 C29 O76 124.2(14) . .
O77 C29 C30 118.6(12) . .
O76 C29 C30 117.2(12) . .
O41 C11A O30 128.2(12) . .
O41 C11A C12 117.4(11) . .
O30 C11A C12 113.5(11) . .
N8 C30 C29 114.1(11) . .
N8 C30 H30A 108.7 . .
C29 C30 H30A 108.7 . .
N8 C30 H30B 108.7 . .
C29 C30 H30B 108.7 . .
H30A C30 H30B 107.6 . .
N8 C31 C32 114.6(11) . .
N8 C31 H31A 108.6 . .
C32 C31 H31A 108.6 . .
N8 C31 H31B 108.6 . .
C32 C31 H31B 108.6 . .
H31A C31 H31B 107.6 . .
O21 C32 O68 127.9(12) . .
O21 C32 C31 119.7(11) . .
O68 C32 C31 112.5(11) . .
N9 C33 C34 112.9(11) . .
N9 C33 H33A 109.0 . .
C34 C33 H33A 109.0 . .
N9 C33 H33B 109.0 . .
C34 C33 H33B 109.0 . .
H33A C33 H33B 107.8 . .
O43 C34 O6 127.8(12) . .
O43 C34 C33 117.5(11) . .
O6 C34 C33 114.7(10) . .
O70 C35 O42 124.5(12) . .
O70 C35 C36 118.3(12) . .
O42 C35 C36 117.1(12) . .
N10 C36 C35 109.2(10) . .
N10 C36 H36A 109.8 . .
C35 C36 H36A 109.8 . .
N10 C36 H36B 109.8 . .
C35 C36 H36B 109.8 . .
H36A C36 H36B 108.3 . .
N11 C37 C38 113.0(11) . .
N11 C37 H37A 109.0 . .
C38 C37 H37A 109.0 . .
N11 C37 H37B 109.0 . .
C38 C37 H37B 109.0 . .
H37A C37 H37B 107.8 . .
O49 C38 O52 124.3(12) . .
O49 C38 C37 116.5(10) . .
O52 C38 C37 118.9(11) . .
N12 C39 C40 113.2(11) . .
N12 C39 H39A 108.9 . .
C40 C39 H39A 108.9 . .
N12 C39 H39B 108.9 . .
C40 C39 H39B 108.9 . .
H39A C39 H39B 107.8 . .
O19 C40 O29 127.5(12) . .
O19 C40 C39 116.9(11) . .
O29 C40 C39 115.4(12) . .
O47 C1A O72 132.7(19) . .
O47 C1A O66 111.5(18) . .
O72 C1A O66 115.8(16) . .
O75 C2A O13 117.3(11) . .
O75 C2A O40 119.1(12) . .
O13 C2A O40 123.5(11) . .
O74 C3A O50 118.5(7) . .
O74 C3A O50 118.5(7) . 6_558
O50 C3A O50 123.0(14) . 6_558
O60 C4A O26 127.4(13) . .
O60 C4A C1X 118.8(12) . .
O26 C4A C1X 113.7(11) . .
O12 C5A O73 120.9(10) . .
O12 C5A O44 120.8(9) . .
O73 C5A O44 118.1(9) . .
O64 C6A O2 121.0(15) . .
O64 C6A O2A 142.0(15) . .
O64 C6A O65 118.9(15) . .
O2 C6A O65 120.1(15) . .
O2A C6A O65 99.1(14) . .
O64 C6A Nd2A 91.3(9) . .
O2A C6A Nd2A 51.2(8) . .
O65 C6A Nd2A 149.4(12) . .
C7A O86 Ni24 94.2(13) . .
C7A O85 Nd1 125.9(14) . .
C7A O84 Ni24 108(2) . .
O3 C203 C204 137.7(17) . .
O3 C203 H20E 100.2 . .
C204 C203 H20E 105.2 . .
C203 C204 H20C 100.6 . .
C203 C204 H20D 113.7 . .
H20C C204 H20D 109.5 . .
O85 C7A O86 122.3(18) . .
O85 C7A O84 136(2) . .
O86 C7A O84 101(2) . .
O79 C202 O67 119.3(11) . .
O79 C202 C201 153.2(7) . .
O67 C202 C201 86.6(8) . .
C202 C201 H20F 109.5 . .
C202 C201 H20G 109.5 . .
H20F C201 H20G 109.5 . .
C202 C201 H20H 109.5 . .
H20F C201 H20H 109.5 . .
H20G C201 H20H 109.5 . .

loop_
_geom_bond_atom_site_label_1
_geom_bond_atom_site_label_2
_geom_bond_distance
_geom_bond_site_symmetry_2
Nd1 O1 2.377(16) .
Nd1 O5 2.397(8) 6_558
Nd1 O5 2.397(8) .
Nd1 O17 2.401(9) .
Nd1 O17 2.401(9) 6_558
Nd1 O5W 2.47(2) .
Nd1 O85 2.70(2) .
Nd1 Nd2 3.9446(17) 6_558
Nd1 Nd2 3.9447(17) .
Nd1 Nd4 4.0416(9) 6_558
Nd1 Nd4 4.0416(9) .
Nd1A O1A 2.428(14) .
Nd1A O72 2.477(15) .
Nd1A O5 2.569(8) 6_558
Nd1A O5 2.569(8) .
Nd1A O17 2.612(9) .
Nd1A O17 2.612(9) 6_558
Nd1A O66 2.802(15) .
Nd1A Nd2A 3.867(5) .
Nd1A Nd2A 3.867(5) 6_558
Nd1A Nd5 3.891(3) .
Nd1A Nd5 3.892(3) 6_558
Nd1A Nd4 4.0833(11) 6_558
Nd2 O17 2.380(8) .
Nd2 O55 2.394(8) .
Nd2 O1 2.404(10) .
Nd2 O83 2.477(10) .
Nd2 O33 2.516(9) .
Nd2 O2 2.588(14) .
Nd2 O13 2.655(9) .
Nd2 O75 2.684(10) .
Nd2 O73 2.947(8) .
Nd2 Nd2 3.787(2) 6_558
Nd2 Nd4 3.8650(13) .
Nd2 Nd7 3.9115(13) .
Nd2A O33 2.183(9) .
Nd2A O83 2.227(8) .
Nd2A O1A 2.389(19) .
Nd2A O55 2.417(9) .
Nd2A O17 2.440(9) .
Nd2A O2A 2.439(14) .
Nd2A O13 2.927(9) .
Nd2A C6A 3.033(14) .
Nd2A Nd9 3.814(4) .
Nd2A Nd2A 3.941(7) 6_558
Nd2A Nd6 4.004(4) .
Nd3 O16 2.426(8) .
Nd3 O25 2.451(8) .
Nd3 O47 2.468(6) .
Nd3 O22 2.504(8) 6_558
Nd3 O62 2.505(8) .
Nd3 O54 2.507(6) .
Nd3 O12 2.518(7) .
Nd3 O53 2.524(8) .
Nd3 O70 2.548(8) 6_558
Nd3 Ni15 3.5179(17) .
Nd3 Nd11 3.9840(10) .
Nd4 O73 2.436(8) .
Nd4 O23 2.483(8) .
Nd4 O45 2.510(8) .
Nd4 O5 2.511(8) .
Nd4 O55 2.518(9) .
Nd4 O17 2.566(9) .
Nd4 O12W 2.584(9) .
Nd4 O77 2.597(10) .
Nd4 O8 2.639(8) .
Nd4 Nd5 3.9845(10) .
Nd4 Nd7 4.0064(10) .
Nd5 O5 2.407(8) .
Nd5 O45 2.450(8) .
Nd5 O25 2.463(8) .
Nd5 O41 2.467(8) .
Nd5 O72 2.518(7) .
Nd5 O34 2.533(6) .
Nd5 O7 2.558(8) .
Nd5 O12 2.630(8) .
Nd5 O6 2.644(8) .
Nd5 Ni22 3.5059(19) .
Nd6 O33 2.415(8) .
Nd6 O20 2.454(9) .
Nd6 O14 2.464(7) .
Nd6 O39 2.506(7) .
Nd6 O13 2.510(9) .
Nd6 O32 2.525(8) .
Nd6 O58 2.542(8) .
Nd6 O50 2.602(8) .
Nd6 O26 2.622(9) .
Nd6 Ni23 3.4855(19) .
Nd6 Nd9 4.0014(10) .
Nd7 O23 2.408(8) .
Nd7 O55 2.443(8) .
Nd7 O68 2.445(8) .
Nd7 O24 2.465(7) .
Nd7 O58 2.495(8) .
Nd7 O48 2.516(9) .
Nd7 O13 2.558(8) .
Nd7 O49 2.627(8) .
Nd7 O44 2.632(7) .
Nd7 Ni21 3.455(2) .
Nd8 O10 2.369(12) .
Nd8 O22 2.375(8) .
Nd8 O22 2.375(8) 6_558
Nd8 O66 2.406(16) .
Nd8 O75 2.504(10) .
Nd8 O75 2.504(10) 6_558
Nd8 O40 2.889(9) 6_558
Nd8 O40 2.889(9) .
Nd8 Na1 3.430(11) .
Nd9 O74 2.358(16) .
Nd9 O20 2.443(8) .
Nd9 O20 2.443(8) 6_558
Nd9 O33 2.530(8) .
Nd9 O33 2.530(8) 6_558
Nd9 O3 2.605(11) .
Nd9 O69 2.612(10) 6_558
Nd9 O69 2.612(10) .
Nd9 O83 2.606(17) .
Nd9 Nd2A 3.814(4) 6_558
Nd10 O4 2.414(6) .
Nd10 O39 2.441(8) .
Nd10 O50 2.487(8) .
Nd10 O29 2.496(7) .
Nd10 O11 2.495(8) .
Nd10 O10 2.497(7) .
Nd10 O15 2.501(8) .
Nd10 O40 2.528(9) .
Nd10 O27 2.583(8) .
Nd10 Ni19 3.499(2) .
Nd10 Nd10 4.0156(14) 6_558
Nd11 O16 2.409(8) .
Nd11 O24 2.449(8) .
Nd11 O28 2.450(7) .
Nd11 O22 2.489(8) 6_558
Nd11 O40 2.493(9) .
Nd11 O35 2.519(8) .
Nd11 O15 2.518(8) .
Nd11 O44 2.531(7) .
Nd11 O56 2.571(8) .
Nd11 Ni15 3.4819(17) .
Ni12 O54 1.986(11) .
Ni12 O70 2.053(8) .
Ni12 O70 2.053(8) 6_558
Ni12 O46 2.062(8) 6_558
Ni12 O46 2.062(8) .
Ni12 N10 2.066(13) .
Ni13 O15 2.002(8) .
Ni13 O63 2.028(8) .
Ni13 O19 2.053(8) .
Ni13 O56 2.072(8) .
Ni13 O27 2.072(8) .
Ni13 N7 2.076(11) .
Ni14 O34 2.011(11) .
Ni14 O6 2.061(8) 6_558
Ni14 O6 2.061(8) .
Ni14 O30 2.073(8) 6_558
Ni14 O30 2.073(8) .
Ni14 N9 2.117(14) .
Ni15 O16 2.021(7) .
Ni15 O51 2.038(8) .
Ni15 O36 2.057(8) .
Ni15 O62 2.074(9) .
Ni15 N4 2.100(9) .
Ni15 O28 2.108(8) .
Ni16 O60 2.021(9) .
Ni16 O11 2.029(8) .
Ni16 O32 2.037(8) .
Ni16 O18 2.093(8) .
Ni16 O39 2.094(8) .
Ni16 N1 2.114(11) .
Ni17 O53 2.004(8) .
Ni17 O7 2.060(8) .
Ni17 O43 2.061(8) .
Ni17 O42 2.065(9) 6_558
Ni17 O25 2.067(8) .
Ni17 N6 2.083(11) .
Ni18 O58 1.978(8) .
Ni18 O26 2.043(8) .
Ni18 O49 2.047(8) .
Ni18 O38 2.083(8) .
Ni18 N11 2.086(11) .
Ni18 O21 2.096(8) .
Ni19 O4 2.032(11) .
Ni19 O31 2.034(9) .
Ni19 O31 2.034(9) 6_558
Ni19 O29 2.070(8) .
Ni19 O29 2.070(8) 6_558
Ni19 N12 2.096(14) .
Ni19 Nd10 3.499(2) 6_558
Ni20 O48 2.022(9) .
Ni20 O52 2.030(9) .
Ni20 O35 2.031(8) .
Ni20 O37 2.053(9) .
Ni20 O24 2.100(8) .
Ni20 N2 2.102(11) .
Ni21 O67 1.943(18) .
Ni21 O23 2.037(8) .
Ni21 N8 2.046(11) .
Ni21 O77 2.059(10) .
Ni21 O68 2.069(8) .
Ni21 O61 2.078(9) .
Ni22 O79 1.956(14) .
Ni22 O8 2.055(8) .
Ni22 O59 2.057(9) .
Ni22 O45 2.060(8) .
Ni22 N3 2.097(11) .
Ni22 O41 2.104(8) .
Ni23 O69 2.048(10) .
Ni23 O20 2.052(8) .
Ni23 O14 2.054(8) .
Ni23 O57 2.097(9) .
Ni23 N5 2.105(11) .
Ni23 O1W 2.116(16) .
Ni24 O84 2.00(3) .
Ni24 O84 2.00(3) 5_668
Ni24 O8W 2.08(4) .
Ni24 O8W 2.08(4) 5_668
Ni24 O86 2.29(3) .
Ni24 O86 2.29(3) 5_668
O1 Nd2 2.404(10) 6_558
O2 C6A 1.229(19) .
O1A Nd2A 2.389(19) 6_558
O2A C6A 1.303(16) .
O3 C203 1.396(13) .
O4 Nd10 2.414(6) 6_558
O6 C34 1.280(14) .
O7 C21 1.275(15) .
O8 C10 1.265(16) .
O9 C18 1.176(18) .
O10 Nd10 2.497(7) 6_558
O11 C2 1.275(15) .
O12 C5A 1.287(13) .
O13 C2A 1.282(15) .
O14 C19 1.261(14) .
O18 C27 1.252(14) .
O19 C40 1.221(15) .
O21 C32 1.239(15) .
O22 Nd11 2.489(8) 6_558
O22 Nd3 2.503(8) 6_558
O26 C4A 1.248(15) .
O27 C27 1.261(15) .
O28 C13 1.282(14) .
O29 C40 1.298(14) .
O30 C11A 1.258(15) .
O31 C2 1.266(15) .
O32 C3 1.271(15) .
O34 Nd5 2.533(6) 6_558
O35 C8 1.266(15) .
O36 C24 1.263(15) .
O37 C25 1.252(17) .
O38 C19 1.234(15) .
O40 C2A 1.316(14) .
O41 C11A 1.234(15) .
O42 C35 1.266(16) .
O42 Ni17 2.065(8) 6_558
O43 C34 1.196(14) .
O44 C5A 1.315(13) .
O46 C16 1.266(15) .
O47 C1A 1.26(2) .
O47 Nd3 2.468(6) 6_558
O48 C6 1.268(17) .
O49 C38 1.258(15) .
O50 C3A 1.373(11) .
O51 C8 1.229(14) .
O52 C38 1.263(14) .
O53 C24 1.251(15) .
O54 Nd3 2.507(6) 6_558
O56 C25 1.230(16) .
O57 C3 1.269(15) .
Na2 O10W 2.83(2) .
Na2 O4W 3.00(2) .
Na2 O4W 3.00(2) 2_655
O59 C21 1.240(16) .
O60 C4A 1.241(15) .
O61 C6 1.267(16) .
O62 C16 1.269(14) .
O63 C13 1.228(16) .
O64 C6A 1.169(17) .
O65 C6A 1.50(2) .
O66 C1A 1.35(2) .
O67 C202 1.395(19) .
O68 C32 1.276(15) .
O69 C18 1.272(16) .
O70 C35 1.252(16) .
O70 Nd3 2.548(8) 6_558
O72 C1A 1.32(2) .
O72 Nd5 2.518(7) 6_558
O73 C5A 1.289(12) .
O74 C3A 1.32(2) .
O75 C2A 1.244(15) .
O76 C29 1.257(16) .
O77 C29 1.244(15) .
C1X N11 1.439(17) .
C1X C4A 1.537(18) .
C1X H1XA 0.9700 .
C1X H1XB 0.9700 .
O79 C202 1.259(12) .
O80 C10 1.184(18) .
O83 Nd2A 2.227(8) 6_558
O83 Nd2 2.477(10) 6_558
N1 C1 1.465(15) .
N1 C4 1.496(15) .
N2 C7 1.481(16) .
N2 C5 1.487(18) .
N3 C12 1.479(17) .
N3 C9 1.515(19) .
N4 C14 1.500(15) .
N4 C15 1.508(16) .
N5 C20 1.496(18) .
N5 C17 1.503(18) .
N6 C22 1.479(16) .
N6 C23 1.556(17) .
N7 C28 1.508(17) .
N7 C26 1.514(18) .
N8 C30 1.483(18) .
N8 C31 1.513(16) .
N9 C33 1.491(15) .
N9 C33 1.491(15) 6_558
N10 C36 1.519(15) 6_558
N10 C36 1.519(15) .
N11 C37 1.475(16) .
N12 C39 1.501(16) 6_558
N12 C39 1.501(16) .
C1 C2 1.534(17) .
C1 H1A 0.9700 .
C1 H1B 0.9700 .
C3 C4 1.493(17) .
C4 H4A 0.9700 .
C4 H4B 0.9700 .
C5 C6 1.48(2) .
C5 H5A 0.9700 .
C5 H5B 0.9700 .
C7 C8 1.569(18) .
C7 H7A 0.9700 .
C7 H7B 0.9700 .
C9 C10 1.52(2) .
C9 H9A 0.9700 .
C9 H9B 0.9700 .
C12 C11A 1.562(19) .
C12 H12A 0.9700 .
C12 H12B 0.9700 .
C13 C14 1.469(18) .
C14 H14A 0.9700 .
C14 H14B 0.9700 .
C15 C16 1.477(17) .
C15 H15A 0.9700 .
C15 H15B 0.9700 .
C17 C18 1.49(2) .
C17 H17A 0.9700 .
C17 H17B 0.9700 .
C19 C20 1.568(18) .
C20 H20A 0.9700 .
C20 H20B 0.9700 .
C21 C22 1.515(19) .
C22 H22A 0.9700 .
C22 H22B 0.9700 .
C23 C24 1.485(19) .
C23 H23A 0.9700 .
C23 H23B 0.9700 .
C25 C26 1.514(19) .
C26 H26A 0.9700 .
C26 H26B 0.9700 .
C27 C28 1.507(17) .
C28 H28A 0.9700 .
C28 H28B 0.9700 .
C29 C30 1.50(2) .
C30 H30A 0.9700 .
C30 H30B 0.9700 .
C31 C32 1.533(18) .
C31 H31A 0.9700 .
C31 H31B 0.9700 .
C33 C34 1.546(18) .
C33 H33A 0.9700 .
C33 H33B 0.9700 .
C35 C36 1.548(17) .
C36 H36A 0.9700 .
C36 H36B 0.9700 .
C37 C38 1.501(18) .
C37 H37A 0.9700 .
C37 H37B 0.9700 .
C39 C40 1.554(19) .
C39 H39A 0.9700 .
C39 H39B 0.9700 .
C3A O50 1.373(11) 6_558
O86 C7A 1.323(15) .
O85 C7A 1.308(15) .
O84 C7A 1.334(16) .
C203 C204 1.449(15) .
C203 H20E 0.9601 .
C204 H20C 0.9602 .
C204 H20D 0.9599 .
C202 C201 1.4800(10) .
C201 H20F 0.9600 .
C201 H20G 0.9600 .
C201 H20H 0.9600 .
